data_4323607
loop_
_publ_author_name
'Evgeny Todorov'
'Slavi C. Sevov'

_publ_section_title
;
 Synthesis, Characterization, and Bonding of Heteroatomic Clusters:
 Na13Cd20E7 (E = Pb, Sn), a Further Example of a Structure Containing
 Empty Icosahedra without an Element of Group 13
;
_journal_name_full 'Inorganic Chemistry'
_journal_page_first 4298
_journal_page_last 4302
_journal_paper_doi 10.1021/ic970588j
_journal_volume 36
_journal_year 1997
_chemical_formula_sum 'Cd20.09 Na13 Pb6.91'
_chemical_formula_weight 3988.67
_chemical_name_systematic
; 
 ? 
;
_space_group_IT_number 204
_symmetry_cell_setting cubic
_symmetry_space_group_name_Hall '-I 2 2 3'
_symmetry_space_group_name_H-M 'I m -3'
_atom_sites_solution_hydrogens geom
_atom_sites_solution_primary direct
_atom_sites_solution_secondary difmap
_audit_creation_method SHELXL
_cell_angle_alpha 90.00
_cell_angle_beta 90.00
_cell_angle_gamma 90.00
_cell_formula_units_Z 4
_cell_length_a 15.992(2)
_cell_length_b 15.992(2)
_cell_length_c 15.992(2)
_cell_measurement_reflns_used 'Guinie powder pattern'
_cell_measurement_temperature 293(2)
_cell_volume 4089.9(9)
_computing_cell_refinement CAD4_(Enraf-Nonius,_1977)CAD4
_computing_data_collection CAD4_(Enraf-Nonius,_1977)
_computing_data_reduction SDP_Package_(Enraf-Nonius,_1985)
_computing_molecular_graphics 'SHELXTL (Siemens, 1994)'
_computing_publication_material 'SHELXTL (Siemens, 1994)'
_computing_structure_refinement 'SHELXL-93 (Sheldrick, 1993)'
_computing_structure_solution 'SHELXS-86 (Sheldrick, 1990)'
_diffrn_ambient_temperature 293(2)
_diffrn_measurement_device Enraf_Nonius_CAD4
_diffrn_measurement_method omega-2theta
_diffrn_radiation_monochromator graphite
_diffrn_radiation_source 'fine-focus sealed tube'
_diffrn_radiation_type MoK\a
_diffrn_radiation_wavelength 0.71073
_diffrn_reflns_av_R_equivalents 0.0574
_diffrn_reflns_av_sigmaI/netI 0.0481
_diffrn_reflns_limit_h_max 18
_diffrn_reflns_limit_h_min 0
_diffrn_reflns_limit_k_max 18
_diffrn_reflns_limit_k_min 0
_diffrn_reflns_limit_l_max 0
_diffrn_reflns_limit_l_min -18
_diffrn_reflns_number 2000
_diffrn_reflns_theta_max 24.94
_diffrn_reflns_theta_min 2.55
_diffrn_standards_decay_% 0.00
_diffrn_standards_interval_count 200
_diffrn_standards_interval_time 120
_diffrn_standards_number 3
_exptl_absorpt_coefficient_mu 38.642
_exptl_absorpt_correction_T_max 1.0000
_exptl_absorpt_correction_T_min 0.7697
_exptl_absorpt_correction_type 'empirical, psi scan'
_exptl_crystal_colour gray-metallic
_exptl_crystal_density_diffrn 6.478
_exptl_crystal_description paralelepiped
_exptl_crystal_F_000 6696
_exptl_crystal_size_max 0.1
_exptl_crystal_size_mid 0.06
_exptl_crystal_size_min 0.06
_refine_diff_density_max 1.533
_refine_diff_density_min -1.622
_refine_diff_density_rms 0.305
_refine_ls_extinction_coef 0.000080(6)
_refine_ls_extinction_expression Fc^*^=kFc[1+0.001xFc^2^\l^3^/sin(2\q)]^-1/4^
_refine_ls_extinction_method SHELXL
_refine_ls_goodness_of_fit_all 1.129
_refine_ls_goodness_of_fit_obs 1.119
_refine_ls_matrix_type full
_refine_ls_number_parameters 43
_refine_ls_number_reflns 672
_refine_ls_number_restraints 0
_refine_ls_restrained_S_all 1.129
_refine_ls_restrained_S_obs 1.119
_refine_ls_R_factor_all 0.0634
_refine_ls_R_factor_obs 0.0315
_refine_ls_shift/esd_max 0.000
_refine_ls_shift/esd_mean 0.000
_refine_ls_structure_factor_coef Fsqd
_refine_ls_weighting_details 'w=1/[\s^2^(Fo^2^)+(0.0086P)^2^+0.0000P] where P=(Fo^2^+2Fc^2^)/3'
_refine_ls_weighting_scheme calc
_refine_ls_wR_factor_all 0.0588
_refine_ls_wR_factor_obs 0.0479
_reflns_number_observed 468
_reflns_number_total 672
_reflns_observed_criterion >2sigma(I)
_cod_data_source_file ic970588j.cif
_cod_data_source_block IC970588J
_cod_depositor_comments
;
The following automatic conversions were performed:

'_refine_ls_weighting_scheme' value 'calc
w=1/[\s^2^(Fo^2^)+(0.0086P)^2^+0.0000P] where P=(Fo^2^+2Fc^2^)/3' was
changed to 'calc'. New tag '_refine_ls_weighting_details' was
created. The value of the new tag was set to
'w=1/[\s^2^(Fo^2^)+(0.0086P)^2^+0.0000P] where P=(Fo^2^+2Fc^2^)/3'.

Automatic conversion script
Id: cif_fix_values 3143 2015-03-26 13:38:13Z robertas 
;
_cod_original_cell_volume 4089.9(8)
_cod_database_code 4323607

loop_
_symmetry_equiv_pos_as_xyz
'x, y, z'
'-x, -y, z'
'-x, y, -z'
'x, -y, -z'
'z, x, y'
'z, -x, -y'
'-z, -x, y'
'-z, x, -y'
'y, z, x'
'-y, z, -x'
'y, -z, -x'
'-y, -z, x'
'x+1/2, y+1/2, z+1/2'
'-x+1/2, -y+1/2, z+1/2'
'-x+1/2, y+1/2, -z+1/2'
'x+1/2, -y+1/2, -z+1/2'
'z+1/2, x+1/2, y+1/2'
'z+1/2, -x+1/2, -y+1/2'
'-z+1/2, -x+1/2, y+1/2'
'-z+1/2, x+1/2, -y+1/2'
'y+1/2, z+1/2, x+1/2'
'-y+1/2, z+1/2, -x+1/2'
'y+1/2, -z+1/2, -x+1/2'
'-y+1/2, -z+1/2, x+1/2'
'-x, -y, -z'
'x, y, -z'
'x, -y, z'
'-x, y, z'
'-z, -x, -y'
'-z, x, y'
'z, x, -y'
'z, -x, y'
'-y, -z, -x'
'y, -z, x'
'-y, z, x'
'y, z, -x'
'-x+1/2, -y+1/2, -z+1/2'
'x+1/2, y+1/2, -z+1/2'
'x+1/2, -y+1/2, z+1/2'
'-x+1/2, y+1/2, z+1/2'
'-z+1/2, -x+1/2, -y+1/2'
'-z+1/2, x+1/2, y+1/2'
'z+1/2, x+1/2, -y+1/2'
'z+1/2, -x+1/2, y+1/2'
'-y+1/2, -z+1/2, -x+1/2'
'y+1/2, -z+1/2, x+1/2'
'-y+1/2, z+1/2, x+1/2'
'y+1/2, z+1/2, -x+1/2'

loop_
_atom_site_aniso_label
_atom_site_aniso_U_11
_atom_site_aniso_U_22
_atom_site_aniso_U_33
_atom_site_aniso_U_23
_atom_site_aniso_U_13
_atom_site_aniso_U_12
Pb2 0.0294(5) 0.0221(5) 0.0210(5) -0.0036(4) 0.0035(4) 0.0013(4)
Cd2 0.0294(5) 0.0221(5) 0.0210(5) -0.0036(4) 0.0035(4) 0.0013(4)
Pb1 0.0212(6) 0.0202(7) 0.0212(6) 0.000 0.000 -0.0004(5)
Cd1 0.0212(6) 0.0202(7) 0.0212(6) 0.000 0.000 -0.0004(5)
Pb3 0.0223(8) 0.0352(9) 0.0257(9) 0.000 0.000 0.000
Cd3 0.0223(8) 0.0352(9) 0.0257(9) 0.000 0.000 0.000
Cd4 0.0323(10) 0.0375(10) 0.0260(9) 0.000 0.000 -0.0113(8)
Na1 0.032(2) 0.032(2) 0.032(2) -0.002(3) -0.002(3) -0.002(3)
Na2 0.039(7) 0.026(6) 0.025(6) 0.000 0.000 0.000
Na3 0.031(4) 0.041(5) 0.025(4) 0.000 0.000 -0.005(4)

loop_
_atom_site_label
_atom_site_type_symbol
_atom_site_fract_x
_atom_site_fract_y
_atom_site_fract_z
_atom_site_U_iso_or_equiv
_atom_site_thermal_displace_type
_atom_site_occupancy
_atom_site_calc_flag
_atom_site_refinement_flags
_atom_site_disorder_group
Pb2 Pb 0.19046(5) 0.40521(5) 0.15793(5) 0.0242(3) Uani 0.278(9) d P .
Cd2 Cd 0.19046(5) 0.40521(5) 0.15793(5) 0.0242(3) Uani 0.722(9) d P .
Pb1 Pb 0.09475(7) 0.15425(7) 0.0000 0.0209(4) Uani 0.319(10) d SP .
Cd1 Cd 0.09475(7) 0.15425(7) 0.0000 0.0209(4) Uani 0.681(10) d SP .
Pb3 Pb 0.09412(8) 0.5000 0.0000 0.0277(5) Uani 0.554(12) d SP .
Cd3 Cd 0.09412(8) 0.5000 0.0000 0.0277(5) Uani 0.446(12) d SP .
Cd4 Cd 0.17707(9) 0.31128(10) 0.0000 0.0319(6) Uani 1 d S .
Na1 Na 0.1876(3) 0.1876(3) 0.1876(3) 0.032(2) Uani 1 d S .
Na2 Na -0.3016(7) -0.5000 0.0000 0.030(3) Uani 1 d S .
Na3 Na 0.3046(5) 0.1169(5) 0.0000 0.032(2) Uani 1 d S .

loop_
_atom_type_symbol
_atom_type_description
_atom_type_scat_dispersion_real
_atom_type_scat_dispersion_imag
_atom_type_scat_source
Na Na 0.0362 0.0249 'International Tables Vol C Tables 4.2.6.8 and 6.1.1.4'
Cd Cd -0.8075 1.2024 'International Tables Vol C Tables 4.2.6.8 and 6.1.1.4'
Pb Pb -3.3944 10.1111 'International Tables Vol C Tables 4.2.6.8 and 6.1.1.4'

loop_
_geom_angle_atom_site_label_1
_geom_angle_atom_site_label_2
_geom_angle_atom_site_label_3
_geom_angle
_geom_angle_site_symmetry_1
_geom_angle_site_symmetry_3
_geom_angle_publ_flag
Cd4 Pb2 Cd2 120.65(3) . 27_565 ?
Cd4 Pb2 Pb2 120.65(3) . 27_565 ?
Cd2 Pb2 Pb2 0.00(4) 27_565 27_565 ?
Cd4 Pb2 Cd2 118.54(4) . 45 ?
Cd2 Pb2 Cd2 109.40(2) 27_565 45 ?
Pb2 Pb2 Cd2 109.40(2) 27_565 45 ?
Cd4 Pb2 Pb2 118.54(4) . 45 ?
Cd2 Pb2 Pb2 109.40(2) 27_565 45 ?
Pb2 Pb2 Pb2 109.40(2) 27_565 45 ?
Cd2 Pb2 Pb2 0.00(4) 45 45 ?
Cd4 Pb2 Cd2 61.09(4) . 41 ?
Cd2 Pb2 Cd2 120.22(2) 27_565 41 ?
Pb2 Pb2 Cd2 120.22(2) 27_565 41 ?
Cd2 Pb2 Cd2 119.954(2) 45 41 ?
Pb2 Pb2 Cd2 119.954(2) 45 41 ?
Cd4 Pb2 Pb2 61.09(4) . 41 ?
Cd2 Pb2 Pb2 120.22(2) 27_565 41 ?
Pb2 Pb2 Pb2 120.22(2) 27_565 41 ?
Cd2 Pb2 Pb2 119.954(2) 45 41 ?
Pb2 Pb2 Pb2 119.954(2) 45 41 ?
Cd2 Pb2 Pb2 0.00(4) 41 41 ?
Cd4 Pb2 Cd4 175.23(5) . 45 ?
Cd2 Pb2 Cd4 60.13(2) 27_565 45 ?
Pb2 Pb2 Cd4 60.13(2) 27_565 45 ?
Cd2 Pb2 Cd4 57.95(3) 45 45 ?
Pb2 Pb2 Cd4 57.95(3) 45 45 ?
Cd2 Pb2 Cd4 123.10(4) 41 45 ?
Pb2 Pb2 Cd4 123.10(4) 41 45 ?
Cd4 Pb2 Cd3 63.10(3) . . ?
Cd2 Pb2 Cd3 62.871(14) 27_565 . ?
Pb2 Pb2 Cd3 62.871(14) 27_565 . ?
Cd2 Pb2 Cd3 121.61(4) 45 . ?
Pb2 Pb2 Cd3 121.61(4) 45 . ?
Cd2 Pb2 Cd3 110.29(3) 41 . ?
Pb2 Pb2 Cd3 110.29(3) 41 . ?
Cd4 Pb2 Cd3 115.30(3) 45 . ?
Cd4 Pb2 Pb3 63.10(3) . . ?
Cd2 Pb2 Pb3 62.871(14) 27_565 . ?
Pb2 Pb2 Pb3 62.871(14) 27_565 . ?
Cd2 Pb2 Pb3 121.61(4) 45 . ?
Pb2 Pb2 Pb3 121.61(4) 45 . ?
Cd2 Pb2 Pb3 110.29(3) 41 . ?
Pb2 Pb2 Pb3 110.29(3) 41 . ?
Cd4 Pb2 Pb3 115.30(3) 45 . ?
Cd3 Pb2 Pb3 0.00(4) . . ?
Cd4 Pb2 Na2 68.46(6) . 25 ?
Cd2 Pb2 Na2 63.86(5) 27_565 25 ?
Pb2 Pb2 Na2 63.86(5) 27_565 25 ?
Cd2 Pb2 Na2 172.76(4) 45 25 ?
Pb2 Pb2 Na2 172.76(4) 45 25 ?
Cd2 Pb2 Na2 64.26(12) 41 25 ?
Pb2 Pb2 Na2 64.26(12) 41 25 ?
Cd4 Pb2 Na2 114.95(5) 45 25 ?
Cd3 Pb2 Na2 58.7(2) . 25 ?
Pb3 Pb2 Na2 58.7(2) . 25 ?
Cd4 Pb2 Na2 108.6(2) . 21 ?
Cd2 Pb2 Na2 64.04(2) 27_565 21 ?
Pb2 Pb2 Na2 64.04(2) 27_565 21 ?
Cd2 Pb2 Na2 63.49(15) 45 21 ?
Pb2 Pb2 Na2 63.49(15) 45 21 ?
Cd2 Pb2 Na2 169.7(2) 41 21 ?
Pb2 Pb2 Na2 169.7(2) 41 21 ?
Cd4 Pb2 Na2 67.2(2) 45 21 ?
Cd3 Pb2 Na2 62.3(2) . 21 ?
Pb3 Pb2 Na2 62.3(2) . 21 ?
Na2 Pb2 Na2 113.50(2) 25 21 ?
Cd4 Pb2 Na1 115.58(11) . 37 ?
Cd2 Pb2 Na1 115.26(13) 27_565 37 ?
Pb2 Pb2 Na1 115.26(13) 27_565 37 ?
Cd2 Pb2 Na1 64.79(4) 45 37 ?
Pb2 Pb2 Na1 64.79(4) 45 37 ?
Cd2 Pb2 Na1 64.79(4) 41 37 ?
Pb2 Pb2 Na1 64.79(4) 41 37 ?
Cd4 Pb2 Na1 66.56(10) 45 37 ?
Cd3 Pb2 Na1 173.53(6) . 37 ?
Pb3 Pb2 Na1 173.53(6) . 37 ?
Na2 Pb2 Na1 114.8(2) 25 37 ?
Na2 Pb2 Na1 123.2(2) 21 37 ?
Cd4 Pb2 Na3 115.69(12) . 45 ?
Cd2 Pb2 Na3 64.22(6) 27_565 45 ?
Pb2 Pb2 Na3 64.22(6) 27_565 45 ?
Cd2 Pb2 Na3 116.88(13) 45 45 ?
Pb2 Pb2 Na3 116.88(13) 45 45 ?
Cd2 Pb2 Na3 64.60(8) 41 45 ?
Pb2 Pb2 Na3 64.60(8) 41 45 ?
Cd4 Pb2 Na3 69.04(12) 45 45 ?
Cd3 Pb2 Na3 110.01(10) . 45 ?
Pb3 Pb2 Na3 110.01(10) . 45 ?
Na2 Pb2 Na3 58.5(2) 25 45 ?
Na2 Pb2 Na3 123.71(9) 21 45 ?
Na1 Pb2 Na3 64.41(15) 37 45 ?
Cd4 Pb2 Na3 62.76(12) . 5 ?
Cd2 Pb2 Na3 117.32(11) 27_565 5 ?
Pb2 Pb2 Na3 117.32(11) 27_565 5 ?
Cd2 Pb2 Na3 63.88(13) 45 5 ?
Pb2 Pb2 Na3 63.88(13) 45 5 ?
Cd2 Pb2 Na3 113.54(11) 41 5 ?
Pb2 Pb2 Na3 113.54(11) 41 5 ?
Cd4 Pb2 Na3 112.52(12) 45 5 ?
Cd3 Pb2 Na3 70.40(13) . 5 ?
Pb3 Pb2 Na3 70.40(13) . 5 ?
Na2 Pb2 Na3 120.9(2) 25 5 ?
Na2 Pb2 Na3 58.13(12) 21 5 ?
Na1 Pb2 Na3 115.1(2) 37 5 ?
Na3 Pb2 Na3 178.14(12) 45 5 ?
Cd4 Pb2 Na1 67.03(11) . . ?
Cd2 Pb2 Na1 172.20(9) 27_565 . ?
Pb2 Pb2 Na1 172.20(9) 27_565 . ?
Cd2 Pb2 Na1 63.67(3) 45 . ?
Pb2 Pb2 Na1 63.67(3) 45 . ?
Cd2 Pb2 Na1 63.67(3) 41 . ?
Pb2 Pb2 Na1 63.67(3) 41 . ?
Cd4 Pb2 Na1 112.10(10) 45 . ?
Cd3 Pb2 Na1 123.26(13) . . ?
Pb3 Pb2 Na1 123.26(13) . . ?
Na2 Pb2 Na1 122.85(7) 25 . ?
Na2 Pb2 Na1 113.39(7) 21 . ?
Na1 Pb2 Na1 59.2(3) 37 . ?
Na3 Pb2 Na1 114.77(12) 45 . ?
Na3 Pb2 Na1 63.9(2) 5 . ?
Cd4 Cd2 Cd2 120.65(3) . 27_565 ?
Cd4 Cd2 Pb2 120.65(3) . 27_565 ?
Cd2 Cd2 Pb2 0.00(4) 27_565 27_565 ?
Cd4 Cd2 Cd2 118.54(4) . 45 ?
Cd2 Cd2 Cd2 109.40(2) 27_565 45 ?
Pb2 Cd2 Cd2 109.40(2) 27_565 45 ?
Cd4 Cd2 Pb2 118.54(4) . 45 ?
Cd2 Cd2 Pb2 109.40(2) 27_565 45 ?
Pb2 Cd2 Pb2 109.40(2) 27_565 45 ?
Cd2 Cd2 Pb2 0.00(4) 45 45 ?
Cd4 Cd2 Cd2 61.09(4) . 41 ?
Cd2 Cd2 Cd2 120.22(2) 27_565 41 ?
Pb2 Cd2 Cd2 120.22(2) 27_565 41 ?
Cd2 Cd2 Cd2 119.954(2) 45 41 ?
Pb2 Cd2 Cd2 119.954(2) 45 41 ?
Cd4 Cd2 Pb2 61.09(4) . 41 ?
Cd2 Cd2 Pb2 120.22(2) 27_565 41 ?
Pb2 Cd2 Pb2 120.22(2) 27_565 41 ?
Cd2 Cd2 Pb2 119.954(2) 45 41 ?
Pb2 Cd2 Pb2 119.954(2) 45 41 ?
Cd2 Cd2 Pb2 0.00(4) 41 41 ?
Cd4 Cd2 Cd4 175.23(5) . 45 ?
Cd2 Cd2 Cd4 60.13(2) 27_565 45 ?
Pb2 Cd2 Cd4 60.13(2) 27_565 45 ?
Cd2 Cd2 Cd4 57.95(3) 45 45 ?
Pb2 Cd2 Cd4 57.95(3) 45 45 ?
Cd2 Cd2 Cd4 123.10(4) 41 45 ?
Pb2 Cd2 Cd4 123.10(4) 41 45 ?
Cd4 Cd2 Cd3 63.10(3) . . ?
Cd2 Cd2 Cd3 62.871(14) 27_565 . ?
Pb2 Cd2 Cd3 62.871(14) 27_565 . ?
Cd2 Cd2 Cd3 121.61(4) 45 . ?
Pb2 Cd2 Cd3 121.61(4) 45 . ?
Cd2 Cd2 Cd3 110.29(3) 41 . ?
Pb2 Cd2 Cd3 110.29(3) 41 . ?
Cd4 Cd2 Cd3 115.30(3) 45 . ?
Cd4 Cd2 Pb3 63.10(3) . . ?
Cd2 Cd2 Pb3 62.871(14) 27_565 . ?
Pb2 Cd2 Pb3 62.871(14) 27_565 . ?
Cd2 Cd2 Pb3 121.61(4) 45 . ?
Pb2 Cd2 Pb3 121.61(4) 45 . ?
Cd2 Cd2 Pb3 110.29(3) 41 . ?
Pb2 Cd2 Pb3 110.29(3) 41 . ?
Cd4 Cd2 Pb3 115.30(3) 45 . ?
Cd3 Cd2 Pb3 0.00(4) . . ?
Cd4 Cd2 Na2 68.46(6) . 25 ?
Cd2 Cd2 Na2 63.86(5) 27_565 25 ?
Pb2 Cd2 Na2 63.86(5) 27_565 25 ?
Cd2 Cd2 Na2 172.76(4) 45 25 ?
Pb2 Cd2 Na2 172.76(4) 45 25 ?
Cd2 Cd2 Na2 64.26(12) 41 25 ?
Pb2 Cd2 Na2 64.26(12) 41 25 ?
Cd4 Cd2 Na2 114.95(5) 45 25 ?
Cd3 Cd2 Na2 58.7(2) . 25 ?
Pb3 Cd2 Na2 58.7(2) . 25 ?
Cd4 Cd2 Na2 108.6(2) . 21 ?
Cd2 Cd2 Na2 64.04(2) 27_565 21 ?
Pb2 Cd2 Na2 64.04(2) 27_565 21 ?
Cd2 Cd2 Na2 63.49(15) 45 21 ?
Pb2 Cd2 Na2 63.49(15) 45 21 ?
Cd2 Cd2 Na2 169.7(2) 41 21 ?
Pb2 Cd2 Na2 169.7(2) 41 21 ?
Cd4 Cd2 Na2 67.2(2) 45 21 ?
Cd3 Cd2 Na2 62.3(2) . 21 ?
Pb3 Cd2 Na2 62.3(2) . 21 ?
Na2 Cd2 Na2 113.50(2) 25 21 ?
Cd4 Cd2 Na1 115.58(11) . 37 ?
Cd2 Cd2 Na1 115.26(13) 27_565 37 ?
Pb2 Cd2 Na1 115.26(13) 27_565 37 ?
Cd2 Cd2 Na1 64.79(4) 45 37 ?
Pb2 Cd2 Na1 64.79(4) 45 37 ?
Cd2 Cd2 Na1 64.79(4) 41 37 ?
Pb2 Cd2 Na1 64.79(4) 41 37 ?
Cd4 Cd2 Na1 66.56(10) 45 37 ?
Cd3 Cd2 Na1 173.53(6) . 37 ?
Pb3 Cd2 Na1 173.53(6) . 37 ?
Na2 Cd2 Na1 114.8(2) 25 37 ?
Na2 Cd2 Na1 123.2(2) 21 37 ?
Cd4 Cd2 Na3 115.69(12) . 45 ?
Cd2 Cd2 Na3 64.22(6) 27_565 45 ?
Pb2 Cd2 Na3 64.22(6) 27_565 45 ?
Cd2 Cd2 Na3 116.88(13) 45 45 ?
Pb2 Cd2 Na3 116.88(13) 45 45 ?
Cd2 Cd2 Na3 64.60(8) 41 45 ?
Pb2 Cd2 Na3 64.60(8) 41 45 ?
Cd4 Cd2 Na3 69.04(12) 45 45 ?
Cd3 Cd2 Na3 110.01(10) . 45 ?
Pb3 Cd2 Na3 110.01(10) . 45 ?
Na2 Cd2 Na3 58.5(2) 25 45 ?
Na2 Cd2 Na3 123.71(9) 21 45 ?
Na1 Cd2 Na3 64.41(15) 37 45 ?
Cd4 Cd2 Na3 62.76(12) . 5 ?
Cd2 Cd2 Na3 117.32(11) 27_565 5 ?
Pb2 Cd2 Na3 117.32(11) 27_565 5 ?
Cd2 Cd2 Na3 63.88(13) 45 5 ?
Pb2 Cd2 Na3 63.88(13) 45 5 ?
Cd2 Cd2 Na3 113.54(11) 41 5 ?
Pb2 Cd2 Na3 113.54(11) 41 5 ?
Cd4 Cd2 Na3 112.52(12) 45 5 ?
Cd3 Cd2 Na3 70.40(13) . 5 ?
Pb3 Cd2 Na3 70.40(13) . 5 ?
Na2 Cd2 Na3 120.9(2) 25 5 ?
Na2 Cd2 Na3 58.13(12) 21 5 ?
Na1 Cd2 Na3 115.1(2) 37 5 ?
Na3 Cd2 Na3 178.14(12) 45 5 ?
Cd4 Cd2 Na1 67.03(11) . . ?
Cd2 Cd2 Na1 172.20(9) 27_565 . ?
Pb2 Cd2 Na1 172.20(9) 27_565 . ?
Cd2 Cd2 Na1 63.67(3) 45 . ?
Pb2 Cd2 Na1 63.67(3) 45 . ?
Cd2 Cd2 Na1 63.67(3) 41 . ?
Pb2 Cd2 Na1 63.67(3) 41 . ?
Cd4 Cd2 Na1 112.10(10) 45 . ?
Cd3 Cd2 Na1 123.26(13) . . ?
Pb3 Cd2 Na1 123.26(13) . . ?
Na2 Cd2 Na1 122.85(7) 25 . ?
Na2 Cd2 Na1 113.39(7) 21 . ?
Na1 Cd2 Na1 59.2(3) 37 . ?
Na3 Cd2 Na1 114.77(12) 45 . ?
Na3 Cd2 Na1 63.9(2) 5 . ?
Cd4 Pb1 Cd1 117.66(3) . 3 ?
Cd4 Pb1 Pb1 117.66(3) . 3 ?
Cd1 Pb1 Pb1 0.00(4) 3 3 ?
Cd4 Pb1 Cd1 124.89(3) . 11 ?
Cd1 Pb1 Cd1 108.19(2) 3 11 ?
Pb1 Pb1 Cd1 108.19(2) 3 11 ?
Cd4 Pb1 Pb1 124.89(3) . 11 ?
Cd1 Pb1 Pb1 108.19(2) 3 11 ?
Pb1 Pb1 Pb1 108.19(2) 3 11 ?
Cd1 Pb1 Pb1 0.00(5) 11 11 ?
Cd4 Pb1 Cd1 124.89(3) . 9 ?
Cd1 Pb1 Cd1 108.19(2) 3 9 ?
Pb1 Pb1 Cd1 108.19(2) 3 9 ?
Cd1 Pb1 Cd1 59.63(5) 11 9 ?
Pb1 Pb1 Cd1 59.63(5) 11 9 ?
Cd4 Pb1 Pb1 124.89(3) . 9 ?
Cd1 Pb1 Pb1 108.19(2) 3 9 ?
Pb1 Pb1 Pb1 108.19(2) 3 9 ?
Cd1 Pb1 Pb1 59.63(5) 11 9 ?
Pb1 Pb1 Pb1 59.63(5) 11 9 ?
Cd1 Pb1 Pb1 0.00(5) 9 9 ?
Cd4 Pb1 Pb1 120.49(2) . 31 ?
Cd1 Pb1 Pb1 60.18(2) 3 31 ?
Pb1 Pb1 Pb1 60.18(2) 3 31 ?
Cd1 Pb1 Pb1 60.0 11 31 ?
Pb1 Pb1 Pb1 60.0 11 31 ?
Cd1 Pb1 Pb1 107.76(3) 9 31 ?
Pb1 Pb1 Pb1 107.76(3) 9 31 ?
Cd4 Pb1 Cd1 120.49(2) . 31 ?
Cd1 Pb1 Cd1 60.18(2) 3 31 ?
Pb1 Pb1 Cd1 60.18(2) 3 31 ?
Cd1 Pb1 Cd1 60.0 11 31 ?
Pb1 Pb1 Cd1 60.0 11 31 ?
Cd1 Pb1 Cd1 107.76(3) 9 31 ?
Pb1 Pb1 Cd1 107.76(3) 9 31 ?
Pb1 Pb1 Cd1 0.00(4) 31 31 ?
Cd4 Pb1 Pb1 120.49(2) . 5 ?
Cd1 Pb1 Pb1 60.18(2) 3 5 ?
Pb1 Pb1 Pb1 60.18(2) 3 5 ?
Cd1 Pb1 Pb1 107.76(3) 11 5 ?
Pb1 Pb1 Pb1 107.76(3) 11 5 ?
Cd1 Pb1 Pb1 60.0 9 5 ?
Pb1 Pb1 Pb1 60.0 9 5 ?
Pb1 Pb1 Pb1 108.091(11) 31 5 ?
Cd1 Pb1 Pb1 108.091(11) 31 5 ?
Cd4 Pb1 Cd1 120.49(2) . 5 ?
Cd1 Pb1 Cd1 60.18(2) 3 5 ?
Pb1 Pb1 Cd1 60.18(2) 3 5 ?
Cd1 Pb1 Cd1 107.76(3) 11 5 ?
Pb1 Pb1 Cd1 107.76(3) 11 5 ?
Cd1 Pb1 Cd1 60.0 9 5 ?
Pb1 Pb1 Cd1 60.0 9 5 ?
Pb1 Pb1 Cd1 108.091(11) 31 5 ?
Cd1 Pb1 Cd1 108.091(11) 31 5 ?
Pb1 Pb1 Cd1 0.00(5) 5 5 ?
Cd4 Pb1 Na1 69.95(8) . . ?
Cd1 Pb1 Na1 115.98(4) 3 . ?
Pb1 Pb1 Na1 115.98(4) 3 . ?
Cd1 Pb1 Na1 115.51(6) 11 . ?
Pb1 Pb1 Na1 115.51(6) 11 . ?
Cd1 Pb1 Na1 63.29(7) 9 . ?
Pb1 Pb1 Na1 63.29(7) 9 . ?
Pb1 Pb1 Na1 169.55(8) 31 . ?
Cd1 Pb1 Na1 169.55(8) 31 . ?
Pb1 Pb1 Na1 63.29(7) 5 . ?
Cd1 Pb1 Na1 63.29(7) 5 . ?
Cd4 Pb1 Na1 69.95(8) . 26 ?
Cd1 Pb1 Na1 115.98(4) 3 26 ?
Pb1 Pb1 Na1 115.98(4) 3 26 ?
Cd1 Pb1 Na1 63.29(7) 11 26 ?
Pb1 Pb1 Na1 63.29(7) 11 26 ?
Cd1 Pb1 Na1 115.51(6) 9 26 ?
Pb1 Pb1 Na1 115.51(6) 9 26 ?
Pb1 Pb1 Na1 63.29(7) 31 26 ?
Cd1 Pb1 Na1 63.29(7) 31 26 ?
Pb1 Pb1 Na1 169.55(8) 5 26 ?
Cd1 Pb1 Na1 169.55(8) 5 26 ?
Na1 Pb1 Na1 124.51(12) . 26 ?
Cd4 Pb1 Na3 65.22(9) . 5 ?
Cd1 Pb1 Na3 63.54(6) 3 5 ?
Pb1 Pb1 Na3 63.54(6) 3 5 ?
Cd1 Pb1 Na3 169.89(9) 11 5 ?
Pb1 Pb1 Na3 169.89(9) 11 5 ?
Cd1 Pb1 Na3 115.98(13) 9 5 ?
Pb1 Pb1 Na3 115.98(13) 9 5 ?
Pb1 Pb1 Na3 116.36(9) 31 5 ?
Cd1 Pb1 Na3 116.36(9) 31 5 ?
Pb1 Pb1 Na3 63.53(13) 5 5 ?
Cd1 Pb1 Na3 63.53(13) 5 5 ?
Na1 Pb1 Na3 66.27(10) . 5 ?
Na1 Pb1 Na3 124.77(14) 26 5 ?
Cd4 Pb1 Na3 65.22(9) . 31 ?
Cd1 Pb1 Na3 63.54(6) 3 31 ?
Pb1 Pb1 Na3 63.54(6) 3 31 ?
Cd1 Pb1 Na3 115.98(13) 11 31 ?
Pb1 Pb1 Na3 115.98(13) 11 31 ?
Cd1 Pb1 Na3 169.89(9) 9 31 ?
Pb1 Pb1 Na3 169.89(9) 9 31 ?
Pb1 Pb1 Na3 63.53(13) 31 31 ?
Cd1 Pb1 Na3 63.53(13) 31 31 ?
Pb1 Pb1 Na3 116.36(9) 5 31 ?
Cd1 Pb1 Na3 116.36(9) 5 31 ?
Na1 Pb1 Na3 124.77(14) . 31 ?
Na1 Pb1 Na3 66.27(10) 26 31 ?
Na3 Pb1 Na3 66.7(2) 5 31 ?
Cd4 Pb1 Na3 72.44(14) . . ?
Cd1 Pb1 Na3 169.90(13) 3 . ?
Pb1 Pb1 Na3 169.90(13) 3 . ?
Cd1 Pb1 Na3 63.29(11) 11 . ?
Pb1 Pb1 Na3 63.29(11) 11 . ?
Cd1 Pb1 Na3 63.29(11) 9 . ?
Pb1 Pb1 Na3 63.29(11) 9 . ?
Pb1 Pb1 Na3 115.77(6) 31 . ?
Cd1 Pb1 Na3 115.77(6) 31 . ?
Pb1 Pb1 Na3 115.77(6) 5 . ?
Cd1 Pb1 Na3 115.77(6) 5 . ?
Na1 Pb1 Na3 66.19(4) . . ?
Na1 Pb1 Na3 66.19(4) 26 . ?
Na3 Pb1 Na3 124.2(2) 5 . ?
Na3 Pb1 Na3 124.2(2) 31 . ?
Cd4 Cd1 Cd1 117.66(3) . 3 ?
Cd4 Cd1 Pb1 117.66(3) . 3 ?
Cd1 Cd1 Pb1 0.00(4) 3 3 ?
Cd4 Cd1 Cd1 124.89(3) . 11 ?
Cd1 Cd1 Cd1 108.19(2) 3 11 ?
Pb1 Cd1 Cd1 108.19(2) 3 11 ?
Cd4 Cd1 Pb1 124.89(3) . 11 ?
Cd1 Cd1 Pb1 108.19(2) 3 11 ?
Pb1 Cd1 Pb1 108.19(2) 3 11 ?
Cd1 Cd1 Pb1 0.00(5) 11 11 ?
Cd4 Cd1 Cd1 124.89(3) . 9 ?
Cd1 Cd1 Cd1 108.19(2) 3 9 ?
Pb1 Cd1 Cd1 108.19(2) 3 9 ?
Cd1 Cd1 Cd1 59.63(5) 11 9 ?
Pb1 Cd1 Cd1 59.63(5) 11 9 ?
Cd4 Cd1 Pb1 124.89(3) . 9 ?
Cd1 Cd1 Pb1 108.19(2) 3 9 ?
Pb1 Cd1 Pb1 108.19(2) 3 9 ?
Cd1 Cd1 Pb1 59.63(5) 11 9 ?
Pb1 Cd1 Pb1 59.63(5) 11 9 ?
Cd1 Cd1 Pb1 0.00(5) 9 9 ?
Cd4 Cd1 Pb1 120.49(2) . 31 ?
Cd1 Cd1 Pb1 60.18(2) 3 31 ?
Pb1 Cd1 Pb1 60.18(2) 3 31 ?
Cd1 Cd1 Pb1 60.0 11 31 ?
Pb1 Cd1 Pb1 60.0 11 31 ?
Cd1 Cd1 Pb1 107.76(3) 9 31 ?
Pb1 Cd1 Pb1 107.76(3) 9 31 ?
Cd4 Cd1 Cd1 120.49(2) . 31 ?
Cd1 Cd1 Cd1 60.18(2) 3 31 ?
Pb1 Cd1 Cd1 60.18(2) 3 31 ?
Cd1 Cd1 Cd1 60.0 11 31 ?
Pb1 Cd1 Cd1 60.0 11 31 ?
Cd1 Cd1 Cd1 107.76(3) 9 31 ?
Pb1 Cd1 Cd1 107.76(3) 9 31 ?
Pb1 Cd1 Cd1 0.00(4) 31 31 ?
Cd4 Cd1 Pb1 120.49(2) . 5 ?
Cd1 Cd1 Pb1 60.18(2) 3 5 ?
Pb1 Cd1 Pb1 60.18(2) 3 5 ?
Cd1 Cd1 Pb1 107.76(3) 11 5 ?
Pb1 Cd1 Pb1 107.76(3) 11 5 ?
Cd1 Cd1 Pb1 60.0 9 5 ?
Pb1 Cd1 Pb1 60.0 9 5 ?
Pb1 Cd1 Pb1 108.091(11) 31 5 ?
Cd1 Cd1 Pb1 108.091(11) 31 5 ?
Cd4 Cd1 Cd1 120.49(2) . 5 ?
Cd1 Cd1 Cd1 60.18(2) 3 5 ?
Pb1 Cd1 Cd1 60.18(2) 3 5 ?
Cd1 Cd1 Cd1 107.76(3) 11 5 ?
Pb1 Cd1 Cd1 107.76(3) 11 5 ?
Cd1 Cd1 Cd1 60.0 9 5 ?
Pb1 Cd1 Cd1 60.0 9 5 ?
Pb1 Cd1 Cd1 108.091(11) 31 5 ?
Cd1 Cd1 Cd1 108.091(11) 31 5 ?
Pb1 Cd1 Cd1 0.00(5) 5 5 ?
Cd4 Cd1 Na1 69.95(8) . . ?
Cd1 Cd1 Na1 115.98(4) 3 . ?
Pb1 Cd1 Na1 115.98(4) 3 . ?
Cd1 Cd1 Na1 115.51(6) 11 . ?
Pb1 Cd1 Na1 115.51(6) 11 . ?
Cd1 Cd1 Na1 63.29(7) 9 . ?
Pb1 Cd1 Na1 63.29(7) 9 . ?
Pb1 Cd1 Na1 169.55(8) 31 . ?
Cd1 Cd1 Na1 169.55(8) 31 . ?
Pb1 Cd1 Na1 63.29(7) 5 . ?
Cd1 Cd1 Na1 63.29(7) 5 . ?
Cd4 Cd1 Na1 69.95(8) . 26 ?
Cd1 Cd1 Na1 115.98(4) 3 26 ?
Pb1 Cd1 Na1 115.98(4) 3 26 ?
Cd1 Cd1 Na1 63.29(7) 11 26 ?
Pb1 Cd1 Na1 63.29(7) 11 26 ?
Cd1 Cd1 Na1 115.51(6) 9 26 ?
Pb1 Cd1 Na1 115.51(6) 9 26 ?
Pb1 Cd1 Na1 63.29(7) 31 26 ?
Cd1 Cd1 Na1 63.29(7) 31 26 ?
Pb1 Cd1 Na1 169.55(8) 5 26 ?
Cd1 Cd1 Na1 169.55(8) 5 26 ?
Na1 Cd1 Na1 124.51(12) . 26 ?
Cd4 Cd1 Na3 65.22(9) . 5 ?
Cd1 Cd1 Na3 63.54(6) 3 5 ?
Pb1 Cd1 Na3 63.54(6) 3 5 ?
Cd1 Cd1 Na3 169.89(9) 11 5 ?
Pb1 Cd1 Na3 169.89(9) 11 5 ?
Cd1 Cd1 Na3 115.98(13) 9 5 ?
Pb1 Cd1 Na3 115.98(13) 9 5 ?
Pb1 Cd1 Na3 116.36(9) 31 5 ?
Cd1 Cd1 Na3 116.36(9) 31 5 ?
Pb1 Cd1 Na3 63.53(13) 5 5 ?
Cd1 Cd1 Na3 63.53(13) 5 5 ?
Na1 Cd1 Na3 66.27(10) . 5 ?
Na1 Cd1 Na3 124.77(14) 26 5 ?
Cd4 Cd1 Na3 65.22(9) . 31 ?
Cd1 Cd1 Na3 63.54(6) 3 31 ?
Pb1 Cd1 Na3 63.54(6) 3 31 ?
Cd1 Cd1 Na3 115.98(13) 11 31 ?
Pb1 Cd1 Na3 115.98(13) 11 31 ?
Cd1 Cd1 Na3 169.89(9) 9 31 ?
Pb1 Cd1 Na3 169.89(9) 9 31 ?
Pb1 Cd1 Na3 63.53(13) 31 31 ?
Cd1 Cd1 Na3 63.53(13) 31 31 ?
Pb1 Cd1 Na3 116.36(9) 5 31 ?
Cd1 Cd1 Na3 116.36(9) 5 31 ?
Na1 Cd1 Na3 124.77(14) . 31 ?
Na1 Cd1 Na3 66.27(10) 26 31 ?
Na3 Cd1 Na3 66.7(2) 5 31 ?
Cd4 Cd1 Na3 72.44(14) . . ?
Cd1 Cd1 Na3 169.90(13) 3 . ?
Pb1 Cd1 Na3 169.90(13) 3 . ?
Cd1 Cd1 Na3 63.29(11) 11 . ?
Pb1 Cd1 Na3 63.29(11) 11 . ?
Cd1 Cd1 Na3 63.29(11) 9 . ?
Pb1 Cd1 Na3 63.29(11) 9 . ?
Pb1 Cd1 Na3 115.77(6) 31 . ?
Cd1 Cd1 Na3 115.77(6) 31 . ?
Pb1 Cd1 Na3 115.77(6) 5 . ?
Cd1 Cd1 Na3 115.77(6) 5 . ?
Na1 Cd1 Na3 66.19(4) . . ?
Na1 Cd1 Na3 66.19(4) 26 . ?
Na3 Cd1 Na3 124.2(2) 5 . ?
Na3 Cd1 Na3 124.2(2) 31 . ?
Cd3 Pb3 Pb3 0.0 25_565 25_565 ?
Cd3 Pb3 Cd4 113.73(3) 25_565 . ?
Pb3 Pb3 Cd4 113.73(3) 25_565 . ?
Cd3 Pb3 Cd4 113.73(3) 25_565 27_565 ?
Pb3 Pb3 Cd4 113.73(3) 25_565 27_565 ?
Cd4 Pb3 Cd4 132.54(7) . 27_565 ?
Cd3 Pb3 Na2 180.0 25_565 25 ?
Pb3 Pb3 Na2 180.0 25_565 25 ?
Cd4 Pb3 Na2 66.27(3) . 25 ?
Cd4 Pb3 Na2 66.27(3) 27_565 25 ?
Cd3 Pb3 Pb2 117.61(2) 25_565 27_565 ?
Pb3 Pb3 Pb2 117.61(2) 25_565 27_565 ?
Cd4 Pb3 Pb2 103.35(3) . 27_565 ?
Cd4 Pb3 Pb2 52.85(2) 27_565 27_565 ?
Na2 Pb3 Pb2 62.39(2) 25 27_565 ?
Cd3 Pb3 Cd2 117.61(2) 25_565 27_565 ?
Pb3 Pb3 Cd2 117.61(2) 25_565 27_565 ?
Cd4 Pb3 Cd2 103.35(3) . 27_565 ?
Cd4 Pb3 Cd2 52.85(2) 27_565 27_565 ?
Na2 Pb3 Cd2 62.39(2) 25 27_565 ?
Pb2 Pb3 Cd2 0.00(4) 27_565 27_565 ?
Cd3 Pb3 Pb2 117.61(2) 25_565 26 ?
Pb3 Pb3 Pb2 117.61(2) 25_565 26 ?
Cd4 Pb3 Pb2 52.85(2) . 26 ?
Cd4 Pb3 Pb2 103.35(3) 27_565 26 ?
Na2 Pb3 Pb2 62.39(2) 25 26 ?
Pb2 Pb3 Pb2 124.77(5) 27_565 26 ?
Cd2 Pb3 Pb2 124.77(5) 27_565 26 ?
Cd3 Pb3 Cd2 117.61(2) 25_565 26 ?
Pb3 Pb3 Cd2 117.61(2) 25_565 26 ?
Cd4 Pb3 Cd2 52.85(2) . 26 ?
Cd4 Pb3 Cd2 103.35(3) 27_565 26 ?
Na2 Pb3 Cd2 62.39(2) 25 26 ?
Pb2 Pb3 Cd2 124.77(5) 27_565 26 ?
Cd2 Pb3 Cd2 124.77(5) 27_565 26 ?
Pb2 Pb3 Cd2 0.00(4) 26 26 ?
Cd3 Pb3 Pb2 117.61(2) 25_565 4_565 ?
Pb3 Pb3 Pb2 117.61(2) 25_565 4_565 ?
Cd4 Pb3 Pb2 103.35(3) . 4_565 ?
Cd4 Pb3 Pb2 52.85(2) 27_565 4_565 ?
Na2 Pb3 Pb2 62.39(2) 25 4_565 ?
Pb2 Pb3 Pb2 98.89(4) 27_565 4_565 ?
Cd2 Pb3 Pb2 98.89(4) 27_565 4_565 ?
Pb2 Pb3 Pb2 54.26(3) 26 4_565 ?
Cd2 Pb3 Pb2 54.26(3) 26 4_565 ?
Cd3 Pb3 Cd2 117.61(2) 25_565 4_565 ?
Pb3 Pb3 Cd2 117.61(2) 25_565 4_565 ?
Cd4 Pb3 Cd2 103.35(3) . 4_565 ?
Cd4 Pb3 Cd2 52.85(2) 27_565 4_565 ?
Na2 Pb3 Cd2 62.39(2) 25 4_565 ?
Pb2 Pb3 Cd2 98.89(4) 27_565 4_565 ?
Cd2 Pb3 Cd2 98.89(4) 27_565 4_565 ?
Pb2 Pb3 Cd2 54.26(3) 26 4_565 ?
Cd2 Pb3 Cd2 54.26(3) 26 4_565 ?
Pb2 Pb3 Cd2 0.00(4) 4_565 4_565 ?
Cd3 Pb3 Cd2 117.61(2) 25_565 . ?
Pb3 Pb3 Cd2 117.61(2) 25_565 . ?
Cd4 Pb3 Cd2 52.85(2) . . ?
Cd4 Pb3 Cd2 103.35(3) 27_565 . ?
Na2 Pb3 Cd2 62.39(2) 25 . ?
Pb2 Pb3 Cd2 54.26(3) 27_565 . ?
Cd2 Pb3 Cd2 54.26(3) 27_565 . ?
Pb2 Pb3 Cd2 98.89(4) 26 . ?
Cd2 Pb3 Cd2 98.89(4) 26 . ?
Pb2 Pb3 Cd2 124.77(5) 4_565 . ?
Cd2 Pb3 Cd2 124.77(5) 4_565 . ?
Cd3 Pb3 Pb2 117.61(2) 25_565 . ?
Pb3 Pb3 Pb2 117.61(2) 25_565 . ?
Cd4 Pb3 Pb2 52.85(2) . . ?
Cd4 Pb3 Pb2 103.35(3) 27_565 . ?
Na2 Pb3 Pb2 62.39(2) 25 . ?
Pb2 Pb3 Pb2 54.26(3) 27_565 . ?
Cd2 Pb3 Pb2 54.26(3) 27_565 . ?
Pb2 Pb3 Pb2 98.89(4) 26 . ?
Cd2 Pb3 Pb2 98.89(4) 26 . ?
Pb2 Pb3 Pb2 124.77(5) 4_565 . ?
Cd2 Pb3 Pb2 124.77(5) 4_565 . ?
Cd2 Pb3 Pb2 0.00(4) . . ?
Cd3 Pb3 Na2 64.62(8) 25_565 45_454 ?
Pb3 Pb3 Na2 64.62(8) 25_565 45_454 ?
Cd4 Pb3 Na2 99.93(3) . 45_454 ?
Cd4 Pb3 Na2 99.93(3) 27_565 45_454 ?
Na2 Pb3 Na2 115.38(8) 25 45_454 ?
Pb2 Pb3 Na2 152.26(2) 27_565 45_454 ?
Cd2 Pb3 Na2 152.26(2) 27_565 45_454 ?
Pb2 Pb3 Na2 60.81(7) 26 45_454 ?
Cd2 Pb3 Na2 60.81(7) 26 45_454 ?
Pb2 Pb3 Na2 60.81(7) 4_565 45_454 ?
Cd2 Pb3 Na2 60.81(7) 4_565 45_454 ?
Cd2 Pb3 Na2 152.26(2) . 45_454 ?
Pb2 Pb3 Na2 152.26(2) . 45_454 ?
Cd3 Pb3 Na2 64.62(8) 25_565 21 ?
Pb3 Pb3 Na2 64.62(8) 25_565 21 ?
Cd4 Pb3 Na2 99.93(3) . 21 ?
Cd4 Pb3 Na2 99.93(3) 27_565 21 ?
Na2 Pb3 Na2 115.38(8) 25 21 ?
Pb2 Pb3 Na2 60.81(7) 27_565 21 ?
Cd2 Pb3 Na2 60.81(7) 27_565 21 ?
Pb2 Pb3 Na2 152.26(2) 26 21 ?
Cd2 Pb3 Na2 152.26(2) 26 21 ?
Pb2 Pb3 Na2 152.26(2) 4_565 21 ?
Cd2 Pb3 Na2 152.26(2) 4_565 21 ?
Cd2 Pb3 Na2 60.81(7) . 21 ?
Pb2 Pb3 Na2 60.81(7) . 21 ?
Na2 Pb3 Na2 129.2(2) 45_454 21 ?
Cd3 Pb3 Na3 67.54(5) 25_565 31 ?
Pb3 Pb3 Na3 67.54(5) 25_565 31 ?
Cd4 Pb3 Na3 55.08(8) . 31 ?
Cd4 Pb3 Na3 151.62(11) 27_565 31 ?
Na2 Pb3 Na3 112.46(5) 25 31 ?
Pb2 Pb3 Na3 154.03(11) 27_565 31 ?
Cd2 Pb3 Na3 154.03(11) 27_565 31 ?
Pb2 Pb3 Na3 56.98(7) 26 31 ?
Cd2 Pb3 Na3 56.98(7) 26 31 ?
Pb2 Pb3 Na3 100.28(10) 4_565 31 ?
Cd2 Pb3 Na3 100.28(10) 4_565 31 ?
Cd2 Pb3 Na3 100.12(10) . 31 ?
Pb2 Pb3 Na3 100.12(10) . 31 ?
Na2 Pb3 Na3 53.69(11) 45_454 31 ?
Na2 Pb3 Na3 105.35(11) 21 31 ?
Cd3 Pb3 Na3 67.54(5) 25_565 7_565 ?
Pb3 Pb3 Na3 67.54(5) 25_565 7_565 ?
Cd4 Pb3 Na3 151.62(11) . 7_565 ?
Cd4 Pb3 Na3 55.08(8) 27_565 7_565 ?
Na2 Pb3 Na3 112.46(5) 25 7_565 ?
Pb2 Pb3 Na3 56.98(7) 27_565 7_565 ?
Cd2 Pb3 Na3 56.98(7) 27_565 7_565 ?
Pb2 Pb3 Na3 154.03(11) 26 7_565 ?
Cd2 Pb3 Na3 154.03(11) 26 7_565 ?
Pb2 Pb3 Na3 100.12(10) 4_565 7_565 ?
Cd2 Pb3 Na3 100.12(10) 4_565 7_565 ?
Cd2 Pb3 Na3 100.28(10) . 7_565 ?
Pb2 Pb3 Na3 100.28(10) . 7_565 ?
Na2 Pb3 Na3 105.35(11) 45_454 7_565 ?
Na2 Pb3 Na3 53.69(11) 21 7_565 ?
Na3 Pb3 Na3 135.09(9) 31 7_565 ?
Cd3 Pb3 Na3 67.54(5) 25_565 5 ?
Pb3 Pb3 Na3 67.54(5) 25_565 5 ?
Cd4 Pb3 Na3 55.08(8) . 5 ?
Cd4 Pb3 Na3 151.62(11) 27_565 5 ?
Na2 Pb3 Na3 112.46(5) 25 5 ?
Pb2 Pb3 Na3 100.28(10) 27_565 5 ?
Cd2 Pb3 Na3 100.28(10) 27_565 5 ?
Pb2 Pb3 Na3 100.12(10) 26 5 ?
Cd2 Pb3 Na3 100.12(10) 26 5 ?
Pb2 Pb3 Na3 154.03(11) 4_565 5 ?
Cd2 Pb3 Na3 154.03(11) 4_565 5 ?
Cd2 Pb3 Na3 56.98(7) . 5 ?
Pb2 Pb3 Na3 56.98(7) . 5 ?
Na2 Pb3 Na3 105.35(11) 45_454 5 ?
Na2 Pb3 Na3 53.69(11) 21 5 ?
Na3 Pb3 Na3 56.6(2) 31 5 ?
Na3 Pb3 Na3 105.0(2) 7_565 5 ?
Cd3 Pb3 Na3 67.54(5) 25_565 29_565 ?
Pb3 Pb3 Na3 67.54(5) 25_565 29_565 ?
Cd4 Pb3 Na3 151.62(11) . 29_565 ?
Cd4 Pb3 Na3 55.08(8) 27_565 29_565 ?
Na2 Pb3 Na3 112.46(5) 25 29_565 ?
Pb2 Pb3 Na3 100.12(10) 27_565 29_565 ?
Cd2 Pb3 Na3 100.12(10) 27_565 29_565 ?
Pb2 Pb3 Na3 100.28(10) 26 29_565 ?
Cd2 Pb3 Na3 100.28(10) 26 29_565 ?
Pb2 Pb3 Na3 56.98(7) 4_565 29_565 ?
Cd2 Pb3 Na3 56.98(7) 4_565 29_565 ?
Cd2 Pb3 Na3 154.04(11) . 29_565 ?
Pb2 Pb3 Na3 154.04(11) . 29_565 ?
Na2 Pb3 Na3 53.69(11) 45_454 29_565 ?
Na2 Pb3 Na3 105.35(11) 21 29_565 ?
Na3 Pb3 Na3 105.0(2) 31 29_565 ?
Na3 Pb3 Na3 56.6(2) 7_565 29_565 ?
Na3 Pb3 Na3 135.09(9) 5 29_565 ?
Cd3 Cd3 Pb3 0.0 25_565 25_565 ?
Cd3 Cd3 Cd4 113.73(3) 25_565 . ?
Pb3 Cd3 Cd4 113.73(3) 25_565 . ?
Cd3 Cd3 Cd4 113.73(3) 25_565 27_565 ?
Pb3 Cd3 Cd4 113.73(3) 25_565 27_565 ?
Cd4 Cd3 Cd4 132.54(7) . 27_565 ?
Cd3 Cd3 Na2 180.0 25_565 25 ?
Pb3 Cd3 Na2 180.0 25_565 25 ?
Cd4 Cd3 Na2 66.27(3) . 25 ?
Cd4 Cd3 Na2 66.27(3) 27_565 25 ?
Cd3 Cd3 Pb2 117.61(2) 25_565 27_565 ?
Pb3 Cd3 Pb2 117.61(2) 25_565 27_565 ?
Cd4 Cd3 Pb2 103.35(3) . 27_565 ?
Cd4 Cd3 Pb2 52.85(2) 27_565 27_565 ?
Na2 Cd3 Pb2 62.39(2) 25 27_565 ?
Cd3 Cd3 Cd2 117.61(2) 25_565 27_565 ?
Pb3 Cd3 Cd2 117.61(2) 25_565 27_565 ?
Cd4 Cd3 Cd2 103.35(3) . 27_565 ?
Cd4 Cd3 Cd2 52.85(2) 27_565 27_565 ?
Na2 Cd3 Cd2 62.39(2) 25 27_565 ?
Pb2 Cd3 Cd2 0.00(4) 27_565 27_565 ?
Cd3 Cd3 Pb2 117.61(2) 25_565 26 ?
Pb3 Cd3 Pb2 117.61(2) 25_565 26 ?
Cd4 Cd3 Pb2 52.85(2) . 26 ?
Cd4 Cd3 Pb2 103.35(3) 27_565 26 ?
Na2 Cd3 Pb2 62.39(2) 25 26 ?
Pb2 Cd3 Pb2 124.77(5) 27_565 26 ?
Cd2 Cd3 Pb2 124.77(5) 27_565 26 ?
Cd3 Cd3 Cd2 117.61(2) 25_565 26 ?
Pb3 Cd3 Cd2 117.61(2) 25_565 26 ?
Cd4 Cd3 Cd2 52.85(2) . 26 ?
Cd4 Cd3 Cd2 103.35(3) 27_565 26 ?
Na2 Cd3 Cd2 62.39(2) 25 26 ?
Pb2 Cd3 Cd2 124.77(5) 27_565 26 ?
Cd2 Cd3 Cd2 124.77(5) 27_565 26 ?
Pb2 Cd3 Cd2 0.00(4) 26 26 ?
Cd3 Cd3 Pb2 117.61(2) 25_565 4_565 ?
Pb3 Cd3 Pb2 117.61(2) 25_565 4_565 ?
Cd4 Cd3 Pb2 103.35(3) . 4_565 ?
Cd4 Cd3 Pb2 52.85(2) 27_565 4_565 ?
Na2 Cd3 Pb2 62.39(2) 25 4_565 ?
Pb2 Cd3 Pb2 98.89(4) 27_565 4_565 ?
Cd2 Cd3 Pb2 98.89(4) 27_565 4_565 ?
Pb2 Cd3 Pb2 54.26(3) 26 4_565 ?
Cd2 Cd3 Pb2 54.26(3) 26 4_565 ?
Cd3 Cd3 Cd2 117.61(2) 25_565 4_565 ?
Pb3 Cd3 Cd2 117.61(2) 25_565 4_565 ?
Cd4 Cd3 Cd2 103.35(3) . 4_565 ?
Cd4 Cd3 Cd2 52.85(2) 27_565 4_565 ?
Na2 Cd3 Cd2 62.39(2) 25 4_565 ?
Pb2 Cd3 Cd2 98.89(4) 27_565 4_565 ?
Cd2 Cd3 Cd2 98.89(4) 27_565 4_565 ?
Pb2 Cd3 Cd2 54.26(3) 26 4_565 ?
Cd2 Cd3 Cd2 54.26(3) 26 4_565 ?
Pb2 Cd3 Cd2 0.00(4) 4_565 4_565 ?
Cd3 Cd3 Cd2 117.61(2) 25_565 . ?
Pb3 Cd3 Cd2 117.61(2) 25_565 . ?
Cd4 Cd3 Cd2 52.85(2) . . ?
Cd4 Cd3 Cd2 103.35(3) 27_565 . ?
Na2 Cd3 Cd2 62.39(2) 25 . ?
Pb2 Cd3 Cd2 54.26(3) 27_565 . ?
Cd2 Cd3 Cd2 54.26(3) 27_565 . ?
Pb2 Cd3 Cd2 98.89(4) 26 . ?
Cd2 Cd3 Cd2 98.89(4) 26 . ?
Pb2 Cd3 Cd2 124.77(5) 4_565 . ?
Cd2 Cd3 Cd2 124.77(5) 4_565 . ?
Cd3 Cd3 Pb2 117.61(2) 25_565 . ?
Pb3 Cd3 Pb2 117.61(2) 25_565 . ?
Cd4 Cd3 Pb2 52.85(2) . . ?
Cd4 Cd3 Pb2 103.35(3) 27_565 . ?
Na2 Cd3 Pb2 62.39(2) 25 . ?
Pb2 Cd3 Pb2 54.26(3) 27_565 . ?
Cd2 Cd3 Pb2 54.26(3) 27_565 . ?
Pb2 Cd3 Pb2 98.89(4) 26 . ?
Cd2 Cd3 Pb2 98.89(4) 26 . ?
Pb2 Cd3 Pb2 124.77(5) 4_565 . ?
Cd2 Cd3 Pb2 124.77(5) 4_565 . ?
Cd2 Cd3 Pb2 0.00(4) . . ?
Cd3 Cd3 Na2 64.62(8) 25_565 45_454 ?
Pb3 Cd3 Na2 64.62(8) 25_565 45_454 ?
Cd4 Cd3 Na2 99.93(3) . 45_454 ?
Cd4 Cd3 Na2 99.93(3) 27_565 45_454 ?
Na2 Cd3 Na2 115.38(8) 25 45_454 ?
Pb2 Cd3 Na2 152.26(2) 27_565 45_454 ?
Cd2 Cd3 Na2 152.26(2) 27_565 45_454 ?
Pb2 Cd3 Na2 60.81(7) 26 45_454 ?
Cd2 Cd3 Na2 60.81(7) 26 45_454 ?
Pb2 Cd3 Na2 60.81(7) 4_565 45_454 ?
Cd2 Cd3 Na2 60.81(7) 4_565 45_454 ?
Cd2 Cd3 Na2 152.26(2) . 45_454 ?
Pb2 Cd3 Na2 152.26(2) . 45_454 ?
Cd3 Cd3 Na2 64.62(8) 25_565 21 ?
Pb3 Cd3 Na2 64.62(8) 25_565 21 ?
Cd4 Cd3 Na2 99.93(3) . 21 ?
Cd4 Cd3 Na2 99.93(3) 27_565 21 ?
Na2 Cd3 Na2 115.38(8) 25 21 ?
Pb2 Cd3 Na2 60.81(7) 27_565 21 ?
Cd2 Cd3 Na2 60.81(7) 27_565 21 ?
Pb2 Cd3 Na2 152.26(2) 26 21 ?
Cd2 Cd3 Na2 152.26(2) 26 21 ?
Pb2 Cd3 Na2 152.26(2) 4_565 21 ?
Cd2 Cd3 Na2 152.26(2) 4_565 21 ?
Cd2 Cd3 Na2 60.81(7) . 21 ?
Pb2 Cd3 Na2 60.81(7) . 21 ?
Na2 Cd3 Na2 129.2(2) 45_454 21 ?
Cd1 Cd4 Pb1 0.00(4) . . ?
Cd1 Cd4 Pb2 119.03(3) . . ?
Pb1 Cd4 Pb2 119.03(3) . . ?
Cd1 Cd4 Cd2 119.03(3) . . ?
Pb1 Cd4 Cd2 119.03(3) . . ?
Pb2 Cd4 Cd2 0.00(4) . . ?
Cd1 Cd4 Cd2 119.03(3) . 26 ?
Pb1 Cd4 Cd2 119.03(3) . 26 ?
Pb2 Cd4 Cd2 118.01(6) . 26 ?
Cd2 Cd4 Cd2 118.01(6) . 26 ?
Cd1 Cd4 Pb2 119.03(3) . 26 ?
Pb1 Cd4 Pb2 119.03(3) . 26 ?
Pb2 Cd4 Pb2 118.01(6) . 26 ?
Cd2 Cd4 Pb2 118.01(6) . 26 ?
Cd2 Cd4 Pb2 0.00(4) 26 26 ?
Cd1 Cd4 Cd2 113.23(5) . 41 ?
Pb1 Cd4 Cd2 113.23(5) . 41 ?
Pb2 Cd4 Cd2 60.97(3) . 41 ?
Cd2 Cd4 Cd2 60.97(3) . 41 ?
Cd2 Cd4 Cd2 111.63(5) 26 41 ?
Pb2 Cd4 Cd2 111.63(5) 26 41 ?
Cd1 Cd4 Pb2 113.23(5) . 41 ?
Pb1 Cd4 Pb2 113.23(5) . 41 ?
Pb2 Cd4 Pb2 60.97(3) . 41 ?
Cd2 Cd4 Pb2 60.97(3) . 41 ?
Cd2 Cd4 Pb2 111.63(5) 26 41 ?
Pb2 Cd4 Pb2 111.63(5) 26 41 ?
Cd2 Cd4 Pb2 0.00(4) 41 41 ?
Cd1 Cd4 Cd2 113.23(5) . 19_554 ?
Pb1 Cd4 Cd2 113.23(5) . 19_554 ?
Pb2 Cd4 Cd2 111.63(5) . 19_554 ?
Cd2 Cd4 Cd2 111.63(5) . 19_554 ?
Cd2 Cd4 Cd2 60.97(3) 26 19_554 ?
Pb2 Cd4 Cd2 60.97(3) 26 19_554 ?
Cd2 Cd4 Cd2 59.75(4) 41 19_554 ?
Pb2 Cd4 Cd2 59.75(4) 41 19_554 ?
Cd1 Cd4 Pb2 113.23(5) . 19_554 ?
Pb1 Cd4 Pb2 113.23(5) . 19_554 ?
Pb2 Cd4 Pb2 111.63(5) . 19_554 ?
Cd2 Cd4 Pb2 111.63(5) . 19_554 ?
Cd2 Cd4 Pb2 60.97(3) 26 19_554 ?
Pb2 Cd4 Pb2 60.97(3) 26 19_554 ?
Cd2 Cd4 Pb2 59.75(4) 41 19_554 ?
Pb2 Cd4 Pb2 59.75(4) 41 19_554 ?
Cd2 Cd4 Pb2 0.00(4) 19_554 19_554 ?
Cd1 Cd4 Cd3 128.61(6) . . ?
Pb1 Cd4 Cd3 128.61(6) . . ?
Pb2 Cd4 Cd3 64.06(3) . . ?
Cd2 Cd4 Cd3 64.06(3) . . ?
Cd2 Cd4 Cd3 64.06(3) 26 . ?
Pb2 Cd4 Cd3 64.06(3) 26 . ?
Cd2 Cd4 Cd3 110.94(5) 41 . ?
Pb2 Cd4 Cd3 110.94(5) 41 . ?
Cd2 Cd4 Cd3 110.94(5) 19_554 . ?
Pb2 Cd4 Cd3 110.94(5) 19_554 . ?
Cd1 Cd4 Pb3 128.61(6) . . ?
Pb1 Cd4 Pb3 128.61(6) . . ?
Pb2 Cd4 Pb3 64.06(3) . . ?
Cd2 Cd4 Pb3 64.06(3) . . ?
Cd2 Cd4 Pb3 64.06(3) 26 . ?
Pb2 Cd4 Pb3 64.06(3) 26 . ?
Cd2 Cd4 Pb3 110.94(5) 41 . ?
Pb2 Cd4 Pb3 110.94(5) 41 . ?
Cd2 Cd4 Pb3 110.94(5) 19_554 . ?
Pb2 Cd4 Pb3 110.94(5) 19_554 . ?
Cd3 Cd4 Pb3 0.00(4) . . ?
Cd1 Cd4 Na3 65.46(13) . 31 ?
Pb1 Cd4 Na3 65.46(13) . 31 ?
Pb2 Cd4 Na3 123.28(12) . 31 ?
Cd2 Cd4 Na3 123.28(12) . 31 ?
Cd2 Cd4 Na3 66.73(12) 26 31 ?
Pb2 Cd4 Na3 66.73(12) 26 31 ?
Cd2 Cd4 Na3 175.75(12) 41 31 ?
Pb2 Cd4 Na3 175.75(12) 41 31 ?
Cd2 Cd4 Na3 116.67(11) 19_554 31 ?
Pb2 Cd4 Na3 116.67(11) 19_554 31 ?
Cd3 Cd4 Na3 72.14(13) . 31 ?
Pb3 Cd4 Na3 72.14(13) . 31 ?
Cd1 Cd4 Na3 65.46(13) . 5 ?
Pb1 Cd4 Na3 65.46(13) . 5 ?
Pb2 Cd4 Na3 66.73(12) . 5 ?
Cd2 Cd4 Na3 66.73(12) . 5 ?
Cd2 Cd4 Na3 123.28(12) 26 5 ?
Pb2 Cd4 Na3 123.28(12) 26 5 ?
Cd2 Cd4 Na3 116.67(11) 41 5 ?
Pb2 Cd4 Na3 116.67(11) 41 5 ?
Cd2 Cd4 Na3 175.75(12) 19_554 5 ?
Pb2 Cd4 Na3 175.75(12) 19_554 5 ?
Cd3 Cd4 Na3 72.14(13) . 5 ?
Pb3 Cd4 Na3 72.14(13) . 5 ?
Na3 Cd4 Na3 66.8(2) 31 5 ?
Cd1 Cd4 Na1 62.28(14) . . ?
Pb1 Cd4 Na1 62.28(14) . . ?
Pb2 Cd4 Na1 64.02(12) . . ?
Cd2 Cd4 Na1 64.02(12) . . ?
Cd2 Cd4 Na1 172.65(6) 26 . ?
Pb2 Cd4 Na1 172.65(6) 26 . ?
Cd2 Cd4 Na1 62.54(11) 41 . ?
Pb2 Cd4 Na1 62.54(11) 41 . ?
Cd2 Cd4 Na1 111.70(6) 19_554 . ?
Pb2 Cd4 Na1 111.70(6) 19_554 . ?
Cd3 Cd4 Na1 121.47(7) . . ?
Pb3 Cd4 Na1 121.47(7) . . ?
Na3 Cd4 Na1 118.7(2) 31 . ?
Na3 Cd4 Na1 64.06(12) 5 . ?
Cd1 Cd4 Na1 62.28(14) . 26 ?
Pb1 Cd4 Na1 62.28(14) . 26 ?
Pb2 Cd4 Na1 172.65(6) . 26 ?
Cd2 Cd4 Na1 172.65(6) . 26 ?
Cd2 Cd4 Na1 64.02(12) 26 26 ?
Pb2 Cd4 Na1 64.02(12) 26 26 ?
Cd2 Cd4 Na1 111.70(6) 41 26 ?
Pb2 Cd4 Na1 111.70(6) 41 26 ?
Cd2 Cd4 Na1 62.54(11) 19_554 26 ?
Pb2 Cd4 Na1 62.54(11) 19_554 26 ?
Cd3 Cd4 Na1 121.47(7) . 26 ?
Pb3 Cd4 Na1 121.47(7) . 26 ?
Na3 Cd4 Na1 64.06(12) 31 26 ?
Na3 Cd4 Na1 118.7(2) 5 26 ?
Na1 Cd4 Na1 113.0(2) . 26 ?
Cd1 Cd4 Na2 174.2(2) . 25 ?
Pb1 Cd4 Na2 174.2(2) . 25 ?
Pb2 Cd4 Na2 62.25(5) . 25 ?
Cd2 Cd4 Na2 62.25(5) . 25 ?
Cd2 Cd4 Na2 62.25(5) 26 25 ?
Pb2 Cd4 Na2 62.25(5) 26 25 ?
Cd2 Cd4 Na2 61.97(12) 41 25 ?
Pb2 Cd4 Na2 61.97(12) 41 25 ?
Cd2 Cd4 Na2 61.97(12) 19_554 25 ?
Pb2 Cd4 Na2 61.97(12) 19_554 25 ?
Cd3 Cd4 Na2 57.15(15) . 25 ?
Pb3 Cd4 Na2 57.15(15) . 25 ?
Na3 Cd4 Na2 119.1(2) 31 25 ?
Na3 Cd4 Na2 119.1(2) 5 25 ?
Na1 Cd4 Na2 115.7(2) . 25 ?
Na1 Cd4 Na2 115.7(2) 26 25 ?
Cd1 Cd4 Na3 60.92(13) . . ?
Pb1 Cd4 Na3 60.92(13) . . ?
Pb2 Cd4 Na3 112.74(5) . . ?
Cd2 Cd4 Na3 112.74(5) . . ?
Cd2 Cd4 Na3 112.74(5) 26 . ?
Pb2 Cd4 Na3 112.74(5) 26 . ?
Cd2 Cd4 Na3 61.11(10) 41 . ?
Pb2 Cd4 Na3 61.11(10) 41 . ?
Cd2 Cd4 Na3 61.11(10) 19_554 . ?
Pb2 Cd4 Na3 61.11(10) 19_554 . ?
Cd3 Cd4 Na3 170.48(13) . . ?
Pb3 Cd4 Na3 170.48(13) . . ?
Na3 Cd4 Na3 115.5(2) 31 . ?
Na3 Cd4 Na3 115.5(2) 5 . ?
Na1 Cd4 Na3 60.96(6) . . ?
Na1 Cd4 Na3 60.96(6) 26 . ?
Na2 Cd4 Na3 113.3(2) 25 . ?
Cd1 Na1 Pb1 0.00(5) 5 5 ?
Cd1 Na1 Cd1 53.42(13) 5 9 ?
Pb1 Na1 Cd1 53.42(13) 5 9 ?
Cd1 Na1 Pb1 53.42(13) 5 9 ?
Pb1 Na1 Pb1 53.42(13) 5 9 ?
Cd1 Na1 Pb1 0.00(5) 9 9 ?
Cd1 Na1 Pb1 53.42(13) 5 . ?
Pb1 Na1 Pb1 53.42(13) 5 . ?
Cd1 Na1 Pb1 53.42(13) 9 . ?
Pb1 Na1 Pb1 53.42(13) 9 . ?
Cd1 Na1 Cd1 53.42(13) 5 . ?
Pb1 Na1 Cd1 53.42(13) 5 . ?
Cd1 Na1 Cd1 53.42(13) 9 . ?
Pb1 Na1 Cd1 53.42(13) 9 . ?
Pb1 Na1 Cd1 0.00(5) . . ?
Cd1 Na1 Na1 148.74(8) 5 37 ?
Pb1 Na1 Na1 148.74(8) 5 37 ?
Cd1 Na1 Na1 148.74(8) 9 37 ?
Pb1 Na1 Na1 148.74(8) 9 37 ?
Pb1 Na1 Na1 148.74(8) . 37 ?
Cd1 Na1 Na1 148.74(8) . 37 ?
Cd1 Na1 Cd2 91.23(6) 5 45 ?
Pb1 Na1 Cd2 91.23(6) 5 45 ?
Cd1 Na1 Cd2 143.8(2) 9 45 ?
Pb1 Na1 Cd2 143.8(2) 9 45 ?
Pb1 Na1 Cd2 114.88(8) . 45 ?
Cd1 Na1 Cd2 114.88(8) . 45 ?
Na1 Na1 Cd2 60.85(13) 37 45 ?
Cd1 Na1 Pb2 91.23(6) 5 45 ?
Pb1 Na1 Pb2 91.23(6) 5 45 ?
Cd1 Na1 Pb2 143.8(2) 9 45 ?
Pb1 Na1 Pb2 143.8(2) 9 45 ?
Pb1 Na1 Pb2 114.88(8) . 45 ?
Cd1 Na1 Pb2 114.88(8) . 45 ?
Na1 Na1 Pb2 60.85(13) 37 45 ?
Cd2 Na1 Pb2 0.00(3) 45 45 ?
Cd1 Na1 Pb2 114.88(8) 5 37 ?
Pb1 Na1 Pb2 114.88(8) 5 37 ?
Cd1 Na1 Pb2 91.23(6) 9 37 ?
Pb1 Na1 Pb2 91.23(6) 9 37 ?
Pb1 Na1 Pb2 143.8(2) . 37 ?
Cd1 Na1 Pb2 143.8(2) . 37 ?
Na1 Na1 Pb2 60.85(13) 37 37 ?
Cd2 Na1 Pb2 98.3(2) 45 37 ?
Pb2 Na1 Pb2 98.3(2) 45 37 ?
Cd1 Na1 Cd2 114.88(8) 5 37 ?
Pb1 Na1 Cd2 114.88(8) 5 37 ?
Cd1 Na1 Cd2 91.23(6) 9 37 ?
Pb1 Na1 Cd2 91.23(6) 9 37 ?
Pb1 Na1 Cd2 143.8(2) . 37 ?
Cd1 Na1 Cd2 143.8(2) . 37 ?
Na1 Na1 Cd2 60.85(13) 37 37 ?
Cd2 Na1 Cd2 98.3(2) 45 37 ?
Pb2 Na1 Cd2 98.3(2) 45 37 ?
Pb2 Na1 Cd2 0.00(3) 37 37 ?
Cd1 Na1 Cd2 143.8(2) 5 41 ?
Pb1 Na1 Cd2 143.8(2) 5 41 ?
Cd1 Na1 Cd2 114.88(8) 9 41 ?
Pb1 Na1 Cd2 114.88(8) 9 41 ?
Pb1 Na1 Cd2 91.23(6) . 41 ?
Cd1 Na1 Cd2 91.23(6) . 41 ?
Na1 Na1 Cd2 60.85(13) 37 41 ?
Cd2 Na1 Cd2 98.3(2) 45 41 ?
Pb2 Na1 Cd2 98.3(2) 45 41 ?
Pb2 Na1 Cd2 98.3(2) 37 41 ?
Cd2 Na1 Cd2 98.3(2) 37 41 ?
Cd1 Na1 Pb2 143.8(2) 5 41 ?
Pb1 Na1 Pb2 143.8(2) 5 41 ?
Cd1 Na1 Pb2 114.88(8) 9 41 ?
Pb1 Na1 Pb2 114.88(8) 9 41 ?
Pb1 Na1 Pb2 91.23(6) . 41 ?
Cd1 Na1 Pb2 91.23(6) . 41 ?
Na1 Na1 Pb2 60.85(13) 37 41 ?
Cd2 Na1 Pb2 98.3(2) 45 41 ?
Pb2 Na1 Pb2 98.3(2) 45 41 ?
Pb2 Na1 Pb2 98.3(2) 37 41 ?
Cd2 Na1 Pb2 98.3(2) 37 41 ?
Cd2 Na1 Pb2 0.00(3) 41 41 ?
Cd1 Na1 Pb2 115.10(8) 5 . ?
Pb1 Na1 Pb2 115.10(8) 5 . ?
Cd1 Na1 Pb2 145.1(2) 9 . ?
Pb1 Na1 Pb2 145.1(2) 9 . ?
Pb1 Na1 Pb2 92.41(6) . . ?
Cd1 Na1 Pb2 92.41(6) . . ?
Na1 Na1 Pb2 59.90(13) 37 . ?
Cd2 Na1 Pb2 51.53(7) 45 . ?
Pb2 Na1 Pb2 51.53(7) 45 . ?
Pb2 Na1 Pb2 120.8(3) 37 . ?
Cd2 Na1 Pb2 120.8(3) 37 . ?
Cd2 Na1 Pb2 51.54(7) 41 . ?
Pb2 Na1 Pb2 51.54(7) 41 . ?
Cd1 Na1 Cd2 115.10(8) 5 . ?
Pb1 Na1 Cd2 115.10(8) 5 . ?
Cd1 Na1 Cd2 145.1(2) 9 . ?
Pb1 Na1 Cd2 145.1(2) 9 . ?
Pb1 Na1 Cd2 92.41(6) . . ?
Cd1 Na1 Cd2 92.41(6) . . ?
Na1 Na1 Cd2 59.90(13) 37 . ?
Cd2 Na1 Cd2 51.53(7) 45 . ?
Pb2 Na1 Cd2 51.53(7) 45 . ?
Pb2 Na1 Cd2 120.8(3) 37 . ?
Cd2 Na1 Cd2 120.8(3) 37 . ?
Cd2 Na1 Cd2 51.54(7) 41 . ?
Pb2 Na1 Cd2 51.54(7) 41 . ?
Pb2 Na1 Cd2 0.00(4) . . ?
Cd1 Na1 Cd2 92.41(6) 5 5 ?
Pb1 Na1 Cd2 92.41(6) 5 5 ?
Cd1 Na1 Cd2 115.10(8) 9 5 ?
Pb1 Na1 Cd2 115.10(8) 9 5 ?
Pb1 Na1 Cd2 145.1(2) . 5 ?
Cd1 Na1 Cd2 145.1(2) . 5 ?
Na1 Na1 Cd2 59.90(13) 37 5 ?
Cd2 Na1 Cd2 51.53(7) 45 5 ?
Pb2 Na1 Cd2 51.53(7) 45 5 ?
Pb2 Na1 Cd2 51.53(7) 37 5 ?
Cd2 Na1 Cd2 51.53(7) 37 5 ?
Cd2 Na1 Cd2 120.8(3) 41 5 ?
Pb2 Na1 Cd2 120.8(3) 41 5 ?
Pb2 Na1 Cd2 97.1(2) . 5 ?
Cd2 Na1 Cd2 97.1(2) . 5 ?
Cd1 Na1 Pb2 92.41(6) 5 5 ?
Pb1 Na1 Pb2 92.41(6) 5 5 ?
Cd1 Na1 Pb2 115.10(8) 9 5 ?
Pb1 Na1 Pb2 115.10(8) 9 5 ?
Pb1 Na1 Pb2 145.1(2) . 5 ?
Cd1 Na1 Pb2 145.1(2) . 5 ?
Na1 Na1 Pb2 59.90(13) 37 5 ?
Cd2 Na1 Pb2 51.53(7) 45 5 ?
Pb2 Na1 Pb2 51.53(7) 45 5 ?
Pb2 Na1 Pb2 51.53(7) 37 5 ?
Cd2 Na1 Pb2 51.53(7) 37 5 ?
Cd2 Na1 Pb2 120.8(3) 41 5 ?
Pb2 Na1 Pb2 120.8(3) 41 5 ?
Pb2 Na1 Pb2 97.1(2) . 5 ?
Cd2 Na1 Pb2 97.1(2) . 5 ?
Cd2 Na1 Pb2 0.00(4) 5 5 ?
Cd1 Na1 Pb2 145.1(2) 5 9 ?
Pb1 Na1 Pb2 145.1(2) 5 9 ?
Cd1 Na1 Pb2 92.41(6) 9 9 ?
Pb1 Na1 Pb2 92.41(6) 9 9 ?
Pb1 Na1 Pb2 115.10(8) . 9 ?
Cd1 Na1 Pb2 115.10(8) . 9 ?
Na1 Na1 Pb2 59.90(13) 37 9 ?
Cd2 Na1 Pb2 120.8(3) 45 9 ?
Pb2 Na1 Pb2 120.8(3) 45 9 ?
Pb2 Na1 Pb2 51.53(7) 37 9 ?
Cd2 Na1 Pb2 51.53(7) 37 9 ?
Cd2 Na1 Pb2 51.53(7) 41 9 ?
Pb2 Na1 Pb2 51.53(7) 41 9 ?
Pb2 Na1 Pb2 97.1(2) . 9 ?
Cd2 Na1 Pb2 97.1(2) . 9 ?
Cd2 Na1 Pb2 97.1(2) 5 9 ?
Pb2 Na1 Pb2 97.1(2) 5 9 ?
Cd1 Na1 Cd2 145.1(2) 5 9 ?
Pb1 Na1 Cd2 145.1(2) 5 9 ?
Cd1 Na1 Cd2 92.41(6) 9 9 ?
Pb1 Na1 Cd2 92.41(6) 9 9 ?
Pb1 Na1 Cd2 115.10(8) . 9 ?
Cd1 Na1 Cd2 115.10(8) . 9 ?
Na1 Na1 Cd2 59.90(13) 37 9 ?
Cd2 Na1 Cd2 120.8(3) 45 9 ?
Pb2 Na1 Cd2 120.8(3) 45 9 ?
Pb2 Na1 Cd2 51.53(7) 37 9 ?
Cd2 Na1 Cd2 51.53(7) 37 9 ?
Cd2 Na1 Cd2 51.53(7) 41 9 ?
Pb2 Na1 Cd2 51.53(7) 41 9 ?
Pb2 Na1 Cd2 97.1(2) . 9 ?
Cd2 Na1 Cd2 97.1(2) . 9 ?
Cd2 Na1 Cd2 97.1(2) 5 9 ?
Pb2 Na1 Cd2 97.1(2) 5 9 ?
Pb2 Na1 Cd2 0.00(4) 9 9 ?
Cd1 Na1 Cd4 47.77(7) 5 5 ?
Pb1 Na1 Cd4 47.77(7) 5 5 ?
Cd1 Na1 Cd4 93.9(2) 9 5 ?
Pb1 Na1 Cd4 93.9(2) 9 5 ?
Pb1 Na1 Cd4 96.5(2) . 5 ?
Cd1 Na1 Cd4 96.5(2) . 5 ?
Na1 Na1 Cd4 101.02(14) 37 5 ?
Cd2 Na1 Cd4 50.90(3) 45 5 ?
Pb2 Na1 Cd4 50.90(3) 45 5 ?
Pb2 Na1 Cd4 93.27(5) 37 5 ?
Cd2 Na1 Cd4 93.27(5) 37 5 ?
Cd2 Na1 Cd4 148.53(15) 41 5 ?
Pb2 Na1 Cd4 148.53(15) 41 5 ?
Pb2 Na1 Cd4 97.56(5) . 5 ?
Cd2 Na1 Cd4 97.56(5) . 5 ?
Cd2 Na1 Cd4 48.95(3) 5 5 ?
Pb2 Na1 Cd4 48.95(3) 5 5 ?
Pb2 Na1 Cd4 144.38(14) 9 5 ?
Cd2 Na1 Cd4 144.38(14) 9 5 ?
Cd1 Na1 Cd4 96.5(2) 5 9 ?
Pb1 Na1 Cd4 96.5(2) 5 9 ?
Cd1 Na1 Cd4 47.77(7) 9 9 ?
Pb1 Na1 Cd4 47.77(7) 9 9 ?
Pb1 Na1 Cd4 93.9(2) . 9 ?
Cd1 Na1 Cd4 93.9(2) . 9 ?
Na1 Na1 Cd4 101.02(14) 37 9 ?
Cd2 Na1 Cd4 148.53(15) 45 9 ?
Pb2 Na1 Cd4 148.53(15) 45 9 ?
Pb2 Na1 Cd4 50.90(3) 37 9 ?
Cd2 Na1 Cd4 50.90(3) 37 9 ?
Cd2 Na1 Cd4 93.27(5) 41 9 ?
Pb2 Na1 Cd4 93.27(5) 41 9 ?
Pb2 Na1 Cd4 144.38(14) . 9 ?
Cd2 Na1 Cd4 144.38(14) . 9 ?
Cd2 Na1 Cd4 97.56(5) 5 9 ?
Pb2 Na1 Cd4 97.56(5) 5 9 ?
Pb2 Na1 Cd4 48.95(3) 9 9 ?
Cd2 Na1 Cd4 48.95(3) 9 9 ?
Cd4 Na1 Cd4 116.43(9) 5 9 ?
Cd1 Na1 Cd4 93.9(2) 5 . ?
Pb1 Na1 Cd4 93.9(2) 5 . ?
Cd1 Na1 Cd4 96.5(2) 9 . ?
Pb1 Na1 Cd4 96.5(2) 9 . ?
Pb1 Na1 Cd4 47.77(7) . . ?
Cd1 Na1 Cd4 47.77(7) . . ?
Na1 Na1 Cd4 101.02(14) 37 . ?
Cd2 Na1 Cd4 93.27(5) 45 . ?
Pb2 Na1 Cd4 93.27(5) 45 . ?
Pb2 Na1 Cd4 148.53(15) 37 . ?
Cd2 Na1 Cd4 148.53(15) 37 . ?
Cd2 Na1 Cd4 50.90(3) 41 . ?
Pb2 Na1 Cd4 50.90(3) 41 . ?
Pb2 Na1 Cd4 48.95(3) . . ?
Cd2 Na1 Cd4 48.95(3) . . ?
Cd2 Na1 Cd4 144.38(14) 5 . ?
Pb2 Na1 Cd4 144.38(14) 5 . ?
Pb2 Na1 Cd4 97.56(5) 9 . ?
Cd2 Na1 Cd4 97.56(5) 9 . ?
Cd4 Na1 Cd4 116.43(9) 5 . ?
Cd4 Na1 Cd4 116.43(9) 9 . ?
Cd1 Na1 Na3 57.14(13) 5 5 ?
Pb1 Na1 Na3 57.14(13) 5 5 ?
Cd1 Na1 Na3 100.7(2) 9 5 ?
Pb1 Na1 Na3 100.7(2) 9 5 ?
Pb1 Na1 Na3 57.00(14) . 5 ?
Cd1 Na1 Na3 57.00(14) . 5 ?
Na1 Na1 Na3 110.6(2) 37 5 ?
Cd2 Na1 Na3 57.88(12) 45 5 ?
Pb2 Na1 Na3 57.88(12) 45 5 ?
Pb2 Na1 Na3 152.16(13) 37 5 ?
Cd2 Na1 Na3 152.16(13) 37 5 ?
Cd2 Na1 Na3 99.29(10) 41 5 ?
Pb2 Na1 Na3 99.29(10) 41 5 ?
Pb2 Na1 Na3 58.01(10) . 5 ?
Cd2 Na1 Na3 58.01(10) . 5 ?
Cd2 Na1 Na3 100.73(12) 5 5 ?
Pb2 Na1 Na3 100.73(12) 5 5 ?
Pb2 Na1 Na3 150.79(12) 9 5 ?
Cd2 Na1 Na3 150.79(12) 9 5 ?
Cd4 Na1 Na3 61.12(11) 5 5 ?
Cd4 Na1 Na3 148.2(3) 9 5 ?
Cd4 Na1 Na3 55.32(11) . 5 ?
Cd1 Na1 Na3 57.00(14) 5 9 ?
Pb1 Na1 Na3 57.00(14) 5 9 ?
Cd1 Na1 Na3 57.13(13) 9 9 ?
Pb1 Na1 Na3 57.13(13) 9 9 ?
Pb1 Na1 Na3 100.7(2) . 9 ?
Cd1 Na1 Na3 100.7(2) . 9 ?
Na1 Na1 Na3 110.6(2) 37 9 ?
Cd2 Na1 Na3 99.29(10) 45 9 ?
Pb2 Na1 Na3 99.29(10) 45 9 ?
Pb2 Na1 Na3 57.88(12) 37 9 ?
Cd2 Na1 Na3 57.88(12) 37 9 ?
Cd2 Na1 Na3 152.16(13) 41 9 ?
Pb2 Na1 Na3 152.16(13) 41 9 ?
Pb2 Na1 Na3 150.79(12) . 9 ?
Cd2 Na1 Na3 150.79(12) . 9 ?
Cd2 Na1 Na3 58.01(10) 5 9 ?
Pb2 Na1 Na3 58.01(10) 5 9 ?
Pb2 Na1 Na3 100.73(12) 9 9 ?
Cd2 Na1 Na3 100.73(12) 9 9 ?
Cd4 Na1 Na3 55.32(11) 5 9 ?
Cd4 Na1 Na3 61.12(11) 9 9 ?
Cd4 Na1 Na3 148.2(3) . 9 ?
Na3 Na1 Na3 108.3(2) 5 9 ?
Cd1 Na1 Na3 100.7(2) 5 . ?
Pb1 Na1 Na3 100.7(2) 5 . ?
Cd1 Na1 Na3 57.00(14) 9 . ?
Pb1 Na1 Na3 57.00(14) 9 . ?
Pb1 Na1 Na3 57.13(13) . . ?
Cd1 Na1 Na3 57.13(13) . . ?
Na1 Na1 Na3 110.6(2) 37 . ?
Cd2 Na1 Na3 152.16(13) 45 . ?
Pb2 Na1 Na3 152.16(13) 45 . ?
Pb2 Na1 Na3 99.29(10) 37 . ?
Cd2 Na1 Na3 99.29(10) 37 . ?
Cd2 Na1 Na3 57.88(12) 41 . ?
Pb2 Na1 Na3 57.88(12) 41 . ?
Pb2 Na1 Na3 100.73(12) . . ?
Cd2 Na1 Na3 100.73(12) . . ?
Cd2 Na1 Na3 150.79(12) 5 . ?
Pb2 Na1 Na3 150.79(12) 5 . ?
Pb2 Na1 Na3 58.01(10) 9 . ?
Cd2 Na1 Na3 58.01(10) 9 . ?
Cd4 Na1 Na3 148.2(3) 5 . ?
Cd4 Na1 Na3 55.32(11) 9 . ?
Cd4 Na1 Na3 61.12(11) . . ?
Na3 Na1 Na3 108.3(2) 5 . ?
Na3 Na1 Na3 108.3(2) 9 . ?
Cd3 Na2 Pb3 0.0 25 25 ?
Cd3 Na2 Na3 112.6(2) 25 21_444 ?
Pb3 Na2 Na3 112.6(2) 25 21_444 ?
Cd3 Na2 Na3 112.6(2) 25 23_445 ?
Pb3 Na2 Na3 112.6(2) 25 23_445 ?
Na3 Na2 Na3 134.7(5) 21_444 23_445 ?
Cd3 Na2 Pb2 58.9(2) 25 2 ?
Pb3 Na2 Pb2 58.9(2) 25 2 ?
Na3 Na2 Pb2 151.22(11) 21_444 2 ?
Na3 Na2 Pb2 61.40(11) 23_445 2 ?
Cd3 Na2 Cd2 58.9(2) 25 2 ?
Pb3 Na2 Cd2 58.9(2) 25 2 ?
Na3 Na2 Cd2 151.22(11) 21_444 2 ?
Na3 Na2 Cd2 61.40(11) 23_445 2 ?
Pb2 Na2 Cd2 0.00(4) 2 2 ?
Cd3 Na2 Pb2 58.9(2) 25 28_545 ?
Pb3 Na2 Pb2 58.9(2) 25 28_545 ?
Na3 Na2 Pb2 151.22(11) 21_444 28_545 ?
Na3 Na2 Pb2 61.40(11) 23_445 28_545 ?
Pb2 Na2 Pb2 52.28(10) 2 28_545 ?
Cd2 Na2 Pb2 52.28(10) 2 28_545 ?
Cd3 Na2 Cd2 58.9(2) 25 28_545 ?
Pb3 Na2 Cd2 58.9(2) 25 28_545 ?
Na3 Na2 Cd2 151.22(11) 21_444 28_545 ?
Na3 Na2 Cd2 61.40(11) 23_445 28_545 ?
Pb2 Na2 Cd2 52.28(10) 2 28_545 ?
Cd2 Na2 Cd2 52.28(10) 2 28_545 ?
Pb2 Na2 Cd2 0.00(3) 28_545 28_545 ?
Cd3 Na2 Pb2 58.9(2) 25 3_545 ?
Pb3 Na2 Pb2 58.9(2) 25 3_545 ?
Na3 Na2 Pb2 61.40(11) 21_444 3_545 ?
Na3 Na2 Pb2 151.22(11) 23_445 3_545 ?
Pb2 Na2 Pb2 117.8(3) 2 3_545 ?
Cd2 Na2 Pb2 117.8(3) 2 3_545 ?
Pb2 Na2 Pb2 94.5(2) 28_545 3_545 ?
Cd2 Na2 Pb2 94.5(2) 28_545 3_545 ?
Cd3 Na2 Cd2 58.9(2) 25 3_545 ?
Pb3 Na2 Cd2 58.9(2) 25 3_545 ?
Na3 Na2 Cd2 61.40(11) 21_444 3_545 ?
Na3 Na2 Cd2 151.22(11) 23_445 3_545 ?
Pb2 Na2 Cd2 117.8(3) 2 3_545 ?
Cd2 Na2 Cd2 117.8(3) 2 3_545 ?
Pb2 Na2 Cd2 94.5(2) 28_545 3_545 ?
Cd2 Na2 Cd2 94.5(2) 28_545 3_545 ?
Pb2 Na2 Cd2 0.00(4) 3_545 3_545 ?
Cd3 Na2 Cd2 58.9(2) 25 25 ?
Pb3 Na2 Cd2 58.9(2) 25 25 ?
Na3 Na2 Cd2 61.40(12) 21_444 25 ?
Na3 Na2 Cd2 151.22(11) 23_445 25 ?
Pb2 Na2 Cd2 94.5(2) 2 25 ?
Cd2 Na2 Cd2 94.5(2) 2 25 ?
Pb2 Na2 Cd2 117.8(3) 28_545 25 ?
Cd2 Na2 Cd2 117.8(3) 28_545 25 ?
Pb2 Na2 Cd2 52.28(10) 3_545 25 ?
Cd2 Na2 Cd2 52.28(10) 3_545 25 ?
Cd3 Na2 Pb2 58.9(2) 25 25 ?
Pb3 Na2 Pb2 58.9(2) 25 25 ?
Na3 Na2 Pb2 61.40(12) 21_444 25 ?
Na3 Na2 Pb2 151.22(11) 23_445 25 ?
Pb2 Na2 Pb2 94.5(2) 2 25 ?
Cd2 Na2 Pb2 94.5(2) 2 25 ?
Pb2 Na2 Pb2 117.8(3) 28_545 25 ?
Cd2 Na2 Pb2 117.8(3) 28_545 25 ?
Pb2 Na2 Pb2 52.28(10) 3_545 25 ?
Cd2 Na2 Pb2 52.28(10) 3_545 25 ?
Cd2 Na2 Pb2 0.00(4) 25 25 ?
Cd3 Na2 Pb2 100.8(2) 25 44_444 ?
Pb3 Na2 Pb2 100.8(2) 25 44_444 ?
Na3 Na2 Pb2 61.58(6) 21_444 44_444 ?
Na3 Na2 Pb2 109.4(2) 23_445 44_444 ?
Pb2 Na2 Pb2 143.6(2) 2 44_444 ?
Cd2 Na2 Pb2 143.6(2) 2 44_444 ?
Pb2 Na2 Pb2 91.74(6) 28_545 44_444 ?
Cd2 Na2 Pb2 91.74(6) 28_545 44_444 ?
Pb2 Na2 Pb2 52.24(4) 3_545 44_444 ?
Cd2 Na2 Pb2 52.24(4) 3_545 44_444 ?
Cd2 Na2 Pb2 99.36(7) 25 44_444 ?
Pb2 Na2 Pb2 99.36(7) 25 44_444 ?
Cd3 Na2 Cd2 100.8(2) 25 44_444 ?
Pb3 Na2 Cd2 100.8(2) 25 44_444 ?
Na3 Na2 Cd2 61.58(6) 21_444 44_444 ?
Na3 Na2 Cd2 109.4(2) 23_445 44_444 ?
Pb2 Na2 Cd2 143.6(2) 2 44_444 ?
Cd2 Na2 Cd2 143.6(2) 2 44_444 ?
Pb2 Na2 Cd2 91.74(6) 28_545 44_444 ?
Cd2 Na2 Cd2 91.74(6) 28_545 44_444 ?
Pb2 Na2 Cd2 52.24(4) 3_545 44_444 ?
Cd2 Na2 Cd2 52.24(4) 3_545 44_444 ?
Cd2 Na2 Cd2 99.36(7) 25 44_444 ?
Pb2 Na2 Cd2 99.36(7) 25 44_444 ?
Pb2 Na2 Cd2 0.00(3) 44_444 44_444 ?
Cd3 Na2 Pb2 100.8(2) 25 43_445 ?
Pb3 Na2 Pb2 100.8(2) 25 43_445 ?
Na3 Na2 Pb2 109.4(2) 21_444 43_445 ?
Na3 Na2 Pb2 61.58(6) 23_445 43_445 ?
Pb2 Na2 Pb2 52.24(4) 2 43_445 ?
Cd2 Na2 Pb2 52.24(4) 2 43_445 ?
Pb2 Na2 Pb2 99.36(7) 28_545 43_445 ?
Cd2 Na2 Pb2 99.36(7) 28_545 43_445 ?
Pb2 Na2 Pb2 143.6(2) 3_545 43_445 ?
Cd2 Na2 Pb2 143.6(2) 3_545 43_445 ?
Cd2 Na2 Pb2 91.74(6) 25 43_445 ?
Pb2 Na2 Pb2 91.74(6) 25 43_445 ?
Pb2 Na2 Pb2 158.5(4) 44_444 43_445 ?
Cd2 Na2 Pb2 158.5(4) 44_444 43_445 ?
Cd3 Na2 Cd2 100.8(2) 25 43_445 ?
Pb3 Na2 Cd2 100.8(2) 25 43_445 ?
Na3 Na2 Cd2 109.4(2) 21_444 43_445 ?
Na3 Na2 Cd2 61.58(6) 23_445 43_445 ?
Pb2 Na2 Cd2 52.24(4) 2 43_445 ?
Cd2 Na2 Cd2 52.24(4) 2 43_445 ?
Pb2 Na2 Cd2 99.36(7) 28_545 43_445 ?
Cd2 Na2 Cd2 99.36(7) 28_545 43_445 ?
Pb2 Na2 Cd2 143.6(2) 3_545 43_445 ?
Cd2 Na2 Cd2 143.6(2) 3_545 43_445 ?
Cd2 Na2 Cd2 91.74(6) 25 43_445 ?
Pb2 Na2 Cd2 91.74(6) 25 43_445 ?
Pb2 Na2 Cd2 158.5(4) 44_444 43_445 ?
Cd2 Na2 Cd2 158.5(4) 44_444 43_445 ?
Pb2 Na2 Cd2 0.00(4) 43_445 43_445 ?
Cd3 Na2 Cd2 100.8(2) 25 18_445 ?
Pb3 Na2 Cd2 100.8(2) 25 18_445 ?
Na3 Na2 Cd2 109.4(2) 21_444 18_445 ?
Na3 Na2 Cd2 61.58(6) 23_445 18_445 ?
Pb2 Na2 Cd2 99.36(7) 2 18_445 ?
Cd2 Na2 Cd2 99.36(7) 2 18_445 ?
Pb2 Na2 Cd2 52.24(4) 28_545 18_445 ?
Cd2 Na2 Cd2 52.24(4) 28_545 18_445 ?
Pb2 Na2 Cd2 91.74(6) 3_545 18_445 ?
Cd2 Na2 Cd2 91.74(6) 3_545 18_445 ?
Cd2 Na2 Cd2 143.6(2) 25 18_445 ?
Pb2 Na2 Cd2 143.6(2) 25 18_445 ?
Pb2 Na2 Cd2 51.91(4) 44_444 18_445 ?
Cd2 Na2 Cd2 51.91(4) 44_444 18_445 ?
Pb2 Na2 Cd2 123.17(13) 43_445 18_445 ?
Cd2 Na2 Cd2 123.17(13) 43_445 18_445 ?
Cd3 Na2 Pb2 100.8(2) 25 18_445 ?
Pb3 Na2 Pb2 100.8(2) 25 18_445 ?
Na3 Na2 Pb2 109.4(2) 21_444 18_445 ?
Na3 Na2 Pb2 61.58(6) 23_445 18_445 ?
Pb2 Na2 Pb2 99.36(7) 2 18_445 ?
Cd2 Na2 Pb2 99.36(7) 2 18_445 ?
Pb2 Na2 Pb2 52.24(4) 28_545 18_445 ?
Cd2 Na2 Pb2 52.24(4) 28_545 18_445 ?
Pb2 Na2 Pb2 91.74(6) 3_545 18_445 ?
Cd2 Na2 Pb2 91.74(6) 3_545 18_445 ?
Cd2 Na2 Pb2 143.6(2) 25 18_445 ?
Pb2 Na2 Pb2 143.6(2) 25 18_445 ?
Pb2 Na2 Pb2 51.91(4) 44_444 18_445 ?
Cd2 Na2 Pb2 51.91(4) 44_444 18_445 ?
Pb2 Na2 Pb2 123.17(13) 43_445 18_445 ?
Cd2 Na2 Pb2 123.17(13) 43_445 18_445 ?
Cd2 Na2 Pb2 0.00(4) 18_445 18_445 ?
Cd3 Na2 Pb2 100.8(2) 25 17_444 ?
Pb3 Na2 Pb2 100.8(2) 25 17_444 ?
Na3 Na2 Pb2 61.58(6) 21_444 17_444 ?
Na3 Na2 Pb2 109.4(2) 23_445 17_444 ?
Pb2 Na2 Pb2 91.74(6) 2 17_444 ?
Cd2 Na2 Pb2 91.74(6) 2 17_444 ?
Pb2 Na2 Pb2 143.6(2) 28_545 17_444 ?
Cd2 Na2 Pb2 143.6(2) 28_545 17_444 ?
Pb2 Na2 Pb2 99.36(7) 3_545 17_444 ?
Cd2 Na2 Pb2 99.36(7) 3_545 17_444 ?
Cd2 Na2 Pb2 52.24(4) 25 17_444 ?
Pb2 Na2 Pb2 52.24(4) 25 17_444 ?
Pb2 Na2 Pb2 123.17(13) 44_444 17_444 ?
Cd2 Na2 Pb2 123.17(13) 44_444 17_444 ?
Pb2 Na2 Pb2 51.91(4) 43_445 17_444 ?
Cd2 Na2 Pb2 51.91(4) 43_445 17_444 ?
Cd2 Na2 Pb2 158.5(4) 18_445 17_444 ?
Pb2 Na2 Pb2 158.5(4) 18_445 17_444 ?
Cd3 Na2 Cd2 100.8(2) 25 17_444 ?
Pb3 Na2 Cd2 100.8(2) 25 17_444 ?
Na3 Na2 Cd2 61.58(6) 21_444 17_444 ?
Na3 Na2 Cd2 109.4(2) 23_445 17_444 ?
Pb2 Na2 Cd2 91.74(6) 2 17_444 ?
Cd2 Na2 Cd2 91.74(6) 2 17_444 ?
Pb2 Na2 Cd2 143.6(2) 28_545 17_444 ?
Cd2 Na2 Cd2 143.6(2) 28_545 17_444 ?
Pb2 Na2 Cd2 99.36(7) 3_545 17_444 ?
Cd2 Na2 Cd2 99.36(7) 3_545 17_444 ?
Cd2 Na2 Cd2 52.24(4) 25 17_444 ?
Pb2 Na2 Cd2 52.24(4) 25 17_444 ?
Pb2 Na2 Cd2 123.17(13) 44_444 17_444 ?
Cd2 Na2 Cd2 123.17(13) 44_444 17_444 ?
Pb2 Na2 Cd2 51.91(4) 43_445 17_444 ?
Cd2 Na2 Cd2 51.91(4) 43_445 17_444 ?
Cd2 Na2 Cd2 158.5(4) 18_445 17_444 ?
Pb2 Na2 Cd2 158.5(4) 18_445 17_444 ?
Pb2 Na2 Cd2 0.00(3) 17_444 17_444 ?
Cd3 Na2 Pb3 154.62(8) 25 41_445 ?
Pb3 Na2 Pb3 154.62(8) 25 41_445 ?
Na3 Na2 Pb3 69.6(2) 21_444 41_445 ?
Na3 Na2 Pb3 69.6(2) 23_445 41_445 ?
Pb2 Na2 Pb3 131.0(2) 2 41_445 ?
Cd2 Na2 Pb3 131.0(2) 2 41_445 ?
Pb2 Na2 Pb3 106.14(10) 28_545 41_445 ?
Cd2 Na2 Pb3 106.14(10) 28_545 41_445 ?
Pb2 Na2 Pb3 106.14(10) 3_545 41_445 ?
Cd2 Na2 Pb3 106.14(10) 3_545 41_445 ?
Cd2 Na2 Pb3 131.0(2) 25 41_445 ?
Pb2 Na2 Pb3 131.0(2) 25 41_445 ?
Pb2 Na2 Pb3 56.93(11) 44_444 41_445 ?
Cd2 Na2 Pb3 56.93(11) 44_444 41_445 ?
Pb2 Na2 Pb3 102.0(2) 43_445 41_445 ?
Cd2 Na2 Pb3 102.0(2) 43_445 41_445 ?
Cd2 Na2 Pb3 56.93(11) 18_445 41_445 ?
Pb2 Na2 Pb3 56.93(11) 18_445 41_445 ?
Pb2 Na2 Pb3 102.0(2) 17_444 41_445 ?
Cd2 Na2 Pb3 102.0(2) 17_444 41_445 ?
Cd3 Na2 Cd3 154.62(8) 25 41_445 ?
Pb3 Na2 Cd3 154.62(8) 25 41_445 ?
Na3 Na2 Cd3 69.6(2) 21_444 41_445 ?
Na3 Na2 Cd3 69.6(2) 23_445 41_445 ?
Pb2 Na2 Cd3 131.0(2) 2 41_445 ?
Cd2 Na2 Cd3 131.0(2) 2 41_445 ?
Pb2 Na2 Cd3 106.14(10) 28_545 41_445 ?
Cd2 Na2 Cd3 106.14(10) 28_545 41_445 ?
Pb2 Na2 Cd3 106.14(10) 3_545 41_445 ?
Cd2 Na2 Cd3 106.14(10) 3_545 41_445 ?
Cd2 Na2 Cd3 131.0(2) 25 41_445 ?
Pb2 Na2 Cd3 131.0(2) 25 41_445 ?
Pb2 Na2 Cd3 56.93(11) 44_444 41_445 ?
Cd2 Na2 Cd3 56.93(11) 44_444 41_445 ?
Pb2 Na2 Cd3 102.0(2) 43_445 41_445 ?
Cd2 Na2 Cd3 102.0(2) 43_445 41_445 ?
Cd2 Na2 Cd3 56.93(11) 18_445 41_445 ?
Pb2 Na2 Cd3 56.93(11) 18_445 41_445 ?
Pb2 Na2 Cd3 102.0(2) 17_444 41_445 ?
Cd2 Na2 Cd3 102.0(2) 17_444 41_445 ?
Pb3 Na2 Cd3 0.00(4) 41_445 41_445 ?
Cd3 Na2 Cd3 154.62(8) 25 17_444 ?
Pb3 Na2 Cd3 154.62(8) 25 17_444 ?
Na3 Na2 Cd3 69.6(2) 21_444 17_444 ?
Na3 Na2 Cd3 69.6(2) 23_445 17_444 ?
Pb2 Na2 Cd3 106.14(10) 2 17_444 ?
Cd2 Na2 Cd3 106.14(10) 2 17_444 ?
Pb2 Na2 Cd3 131.0(2) 28_545 17_444 ?
Cd2 Na2 Cd3 131.0(2) 28_545 17_444 ?
Pb2 Na2 Cd3 131.0(2) 3_545 17_444 ?
Cd2 Na2 Cd3 131.0(2) 3_545 17_444 ?
Cd2 Na2 Cd3 106.14(10) 25 17_444 ?
Pb2 Na2 Cd3 106.14(10) 25 17_444 ?
Pb2 Na2 Cd3 102.0(2) 44_444 17_444 ?
Cd2 Na2 Cd3 102.0(2) 44_444 17_444 ?
Pb2 Na2 Cd3 56.93(11) 43_445 17_444 ?
Cd2 Na2 Cd3 56.93(11) 43_445 17_444 ?
Cd2 Na2 Cd3 102.0(2) 18_445 17_444 ?
Pb2 Na2 Cd3 102.0(2) 18_445 17_444 ?
Pb2 Na2 Cd3 56.93(11) 17_444 17_444 ?
Cd2 Na2 Cd3 56.93(11) 17_444 17_444 ?
Pb3 Na2 Cd3 50.8(2) 41_445 17_444 ?
Cd3 Na2 Cd3 50.8(2) 41_445 17_444 ?
Cd3 Na2 Pb3 154.62(8) 25 17_444 ?
Pb3 Na2 Pb3 154.62(8) 25 17_444 ?
Na3 Na2 Pb3 69.6(2) 21_444 17_444 ?
Na3 Na2 Pb3 69.6(2) 23_445 17_444 ?
Pb2 Na2 Pb3 106.14(10) 2 17_444 ?
Cd2 Na2 Pb3 106.14(10) 2 17_444 ?
Pb2 Na2 Pb3 131.0(2) 28_545 17_444 ?
Cd2 Na2 Pb3 131.0(2) 28_545 17_444 ?
Pb2 Na2 Pb3 131.0(2) 3_545 17_444 ?
Cd2 Na2 Pb3 131.0(2) 3_545 17_444 ?
Cd2 Na2 Pb3 106.14(10) 25 17_444 ?
Pb2 Na2 Pb3 106.14(10) 25 17_444 ?
Pb2 Na2 Pb3 102.0(2) 44_444 17_444 ?
Cd2 Na2 Pb3 102.0(2) 44_444 17_444 ?
Pb2 Na2 Pb3 56.93(11) 43_445 17_444 ?
Cd2 Na2 Pb3 56.93(11) 43_445 17_444 ?
Cd2 Na2 Pb3 102.0(2) 18_445 17_444 ?
Pb2 Na2 Pb3 102.0(2) 18_445 17_444 ?
Pb2 Na2 Pb3 56.93(11) 17_444 17_444 ?
Cd2 Na2 Pb3 56.93(11) 17_444 17_444 ?
Pb3 Na2 Pb3 50.8(2) 41_445 17_444 ?
Cd3 Na2 Pb3 50.8(2) 41_445 17_444 ?
Cd3 Na2 Pb3 0.00(4) 17_444 17_444 ?
Cd3 Na2 Cd4 56.58(15) 25 25 ?
Pb3 Na2 Cd4 56.58(15) 25 25 ?
Na3 Na2 Cd4 102.24(8) 21_444 25 ?
Na3 Na2 Cd4 102.24(8) 23_445 25 ?
Pb2 Na2 Cd4 49.28(9) 2 25 ?
Cd2 Na2 Cd4 49.28(9) 2 25 ?
Pb2 Na2 Cd4 94.8(2) 28_545 25 ?
Cd2 Na2 Cd4 94.8(2) 28_545 25 ?
Pb2 Na2 Cd4 94.8(2) 3_545 25 ?
Cd2 Na2 Cd4 94.8(2) 3_545 25 ?
Cd2 Na2 Cd4 49.28(9) 25 25 ?
Pb2 Na2 Cd4 49.28(9) 25 25 ?
Pb2 Na2 Cd4 146.8(2) 44_444 25 ?
Cd2 Na2 Cd4 146.8(2) 44_444 25 ?
Pb2 Na2 Cd4 50.86(5) 43_445 25 ?
Cd2 Na2 Cd4 50.86(5) 43_445 25 ?
Cd2 Na2 Cd4 146.8(2) 18_445 25 ?
Pb2 Na2 Cd4 146.8(2) 18_445 25 ?
Pb2 Na2 Cd4 50.86(5) 17_444 25 ?
Cd2 Na2 Cd4 50.86(5) 17_444 25 ?
Pb3 Na2 Cd4 148.8(2) 41_445 25 ?
Cd3 Na2 Cd4 148.8(2) 41_445 25 ?
Cd3 Na2 Cd4 98.04(7) 17_444 25 ?
Pb3 Na2 Cd4 98.04(7) 17_444 25 ?
Cd3 Na2 Cd4 56.58(15) 25 3_545 ?
Pb3 Na2 Cd4 56.58(15) 25 3_545 ?
Na3 Na2 Cd4 102.24(8) 21_444 3_545 ?
Na3 Na2 Cd4 102.24(8) 23_445 3_545 ?
Pb2 Na2 Cd4 94.8(2) 2 3_545 ?
Cd2 Na2 Cd4 94.8(2) 2 3_545 ?
Pb2 Na2 Cd4 49.28(9) 28_545 3_545 ?
Cd2 Na2 Cd4 49.28(9) 28_545 3_545 ?
Pb2 Na2 Cd4 49.28(9) 3_545 3_545 ?
Cd2 Na2 Cd4 49.28(9) 3_545 3_545 ?
Cd2 Na2 Cd4 94.8(2) 25 3_545 ?
Pb2 Na2 Cd4 94.8(2) 25 3_545 ?
Pb2 Na2 Cd4 50.86(5) 44_444 3_545 ?
Cd2 Na2 Cd4 50.86(5) 44_444 3_545 ?
Pb2 Na2 Cd4 146.8(2) 43_445 3_545 ?
Cd2 Na2 Cd4 146.8(2) 43_445 3_545 ?
Cd2 Na2 Cd4 50.86(5) 18_445 3_545 ?
Pb2 Na2 Cd4 50.86(5) 18_445 3_545 ?
Pb2 Na2 Cd4 146.8(2) 17_444 3_545 ?
Cd2 Na2 Cd4 146.8(2) 17_444 3_545 ?
Pb3 Na2 Cd4 98.04(7) 41_445 3_545 ?
Cd3 Na2 Cd4 98.04(7) 41_445 3_545 ?
Cd3 Na2 Cd4 148.8(2) 17_444 3_545 ?
Pb3 Na2 Cd4 148.8(2) 17_444 3_545 ?
Cd4 Na2 Cd4 113.2(3) 25 3_545 ?
Na2 Na3 Cd4 100.5(2) 17 11 ?
Na2 Na3 Cd4 100.5(2) 17 9 ?
Cd4 Na3 Cd4 113.1(2) 11 9 ?
Na2 Na3 Cd1 149.7(2) 17 11 ?
Cd4 Na3 Cd1 49.32(9) 11 11 ?
Cd4 Na3 Cd1 95.3(2) 9 11 ?
Na2 Na3 Pb1 149.7(2) 17 11 ?
Cd4 Na3 Pb1 49.32(9) 11 11 ?
Cd4 Na3 Pb1 95.3(2) 9 11 ?
Cd1 Na3 Pb1 0.00(4) 11 11 ?
Na2 Na3 Cd1 149.7(2) 17 9 ?
Cd4 Na3 Cd1 95.3(2) 11 9 ?
Cd4 Na3 Cd1 49.32(9) 9 9 ?
Cd1 Na3 Cd1 52.92(12) 11 9 ?
Pb1 Na3 Cd1 52.92(12) 11 9 ?
Na2 Na3 Pb1 149.7(2) 17 9 ?
Cd4 Na3 Pb1 95.3(2) 11 9 ?
Cd4 Na3 Pb1 49.32(9) 9 9 ?
Cd1 Na3 Pb1 52.92(12) 11 9 ?
Pb1 Na3 Pb1 52.92(12) 11 9 ?
Cd1 Na3 Pb1 0.00(4) 9 9 ?
Na2 Na3 Pb1 147.3(3) 17 . ?
Cd4 Na3 Pb1 97.3(2) 11 . ?
Cd4 Na3 Pb1 97.3(2) 9 . ?
Cd1 Na3 Pb1 53.17(12) 11 . ?
Pb1 Na3 Pb1 53.17(12) 11 . ?
Cd1 Na3 Pb1 53.17(12) 9 . ?
Pb1 Na3 Pb1 53.17(12) 9 . ?
Na2 Na3 Cd1 147.3(3) 17 . ?
Cd4 Na3 Cd1 97.3(2) 11 . ?
Cd4 Na3 Cd1 97.3(2) 9 . ?
Cd1 Na3 Cd1 53.17(12) 11 . ?
Pb1 Na3 Cd1 53.17(12) 11 . ?
Cd1 Na3 Cd1 53.17(12) 9 . ?
Pb1 Na3 Cd1 53.17(12) 9 . ?
Pb1 Na3 Cd1 0.00(4) . . ?
Na2 Na3 Cd2 60.1(2) 17 41 ?
Cd4 Na3 Cd2 147.6(2) 11 41 ?
Cd4 Na3 Cd2 96.80(6) 9 41 ?
Cd1 Na3 Cd2 143.2(2) 11 41 ?
Pb1 Na3 Cd2 143.2(2) 11 41 ?
Cd1 Na3 Cd2 114.43(13) 9 41 ?
Pb1 Na3 Cd2 114.43(13) 9 41 ?
Pb1 Na3 Cd2 90.8(2) . 41 ?
Cd1 Na3 Cd2 90.8(2) . 41 ?
Na2 Na3 Pb2 60.1(2) 17 41 ?
Cd4 Na3 Pb2 147.6(2) 11 41 ?
Cd4 Na3 Pb2 96.80(6) 9 41 ?
Cd1 Na3 Pb2 143.2(2) 11 41 ?
Pb1 Na3 Pb2 143.2(2) 11 41 ?
Cd1 Na3 Pb2 114.43(13) 9 41 ?
Pb1 Na3 Pb2 114.43(13) 9 41 ?
Pb1 Na3 Pb2 90.8(2) . 41 ?
Cd1 Na3 Pb2 90.8(2) . 41 ?
Cd2 Na3 Pb2 0.00(3) 41 41 ?
Na2 Na3 Cd2 60.1(2) 17 19_554 ?
Cd4 Na3 Cd2 96.80(6) 11 19_554 ?
Cd4 Na3 Cd2 147.6(2) 9 19_554 ?
Cd1 Na3 Cd2 114.43(13) 11 19_554 ?
Pb1 Na3 Cd2 114.43(13) 11 19_554 ?
Cd1 Na3 Cd2 143.2(2) 9 19_554 ?
Pb1 Na3 Cd2 143.2(2) 9 19_554 ?
Pb1 Na3 Cd2 90.8(2) . 19_554 ?
Cd1 Na3 Cd2 90.8(2) . 19_554 ?
Cd2 Na3 Cd2 51.55(11) 41 19_554 ?
Pb2 Na3 Cd2 51.55(11) 41 19_554 ?
Na2 Na3 Pb2 60.1(2) 17 19_554 ?
Cd4 Na3 Pb2 96.80(6) 11 19_554 ?
Cd4 Na3 Pb2 147.6(2) 9 19_554 ?
Cd1 Na3 Pb2 114.43(13) 11 19_554 ?
Pb1 Na3 Pb2 114.43(13) 11 19_554 ?
Cd1 Na3 Pb2 143.2(2) 9 19_554 ?
Pb1 Na3 Pb2 143.2(2) 9 19_554 ?
Pb1 Na3 Pb2 90.8(2) . 19_554 ?
Cd1 Na3 Pb2 90.8(2) . 19_554 ?
Cd2 Na3 Pb2 51.55(11) 41 19_554 ?
Pb2 Na3 Pb2 51.55(11) 41 19_554 ?
Cd2 Na3 Pb2 0.00(4) 19_554 19_554 ?
Na2 Na3 Pb2 60.28(11) 17 9 ?
Cd4 Na3 Pb2 144.4(2) 11 9 ?
Cd4 Na3 Pb2 50.51(4) 9 9 ?
Cd1 Na3 Pb2 144.5(2) 11 9 ?
Pb1 Na3 Pb2 144.5(2) 11 9 ?
Cd1 Na3 Pb2 92.31(6) 9 9 ?
Pb1 Na3 Pb2 92.31(6) 9 9 ?
Pb1 Na3 Pb2 114.77(13) . 9 ?
Cd1 Na3 Pb2 114.77(13) . 9 ?
Cd2 Na3 Pb2 51.53(8) 41 9 ?
Pb2 Na3 Pb2 51.53(8) 41 9 ?
Cd2 Na3 Pb2 97.6(2) 19_554 9 ?
Pb2 Na3 Pb2 97.6(2) 19_554 9 ?
Na2 Na3 Cd2 60.28(11) 17 9 ?
Cd4 Na3 Cd2 144.4(2) 11 9 ?
Cd4 Na3 Cd2 50.51(4) 9 9 ?
Cd1 Na3 Cd2 144.5(2) 11 9 ?
Pb1 Na3 Cd2 144.5(2) 11 9 ?
Cd1 Na3 Cd2 92.31(6) 9 9 ?
Pb1 Na3 Cd2 92.31(6) 9 9 ?
Pb1 Na3 Cd2 114.77(13) . 9 ?
Cd1 Na3 Cd2 114.77(13) . 9 ?
Cd2 Na3 Cd2 51.53(8) 41 9 ?
Pb2 Na3 Cd2 51.53(8) 41 9 ?
Cd2 Na3 Cd2 97.6(2) 19_554 9 ?
Pb2 Na3 Cd2 97.6(2) 19_554 9 ?
Pb2 Na3 Cd2 0.00(3) 9 9 ?
Na2 Na3 Pb2 60.28(11) 17 36 ?
Cd4 Na3 Pb2 50.51(4) 11 36 ?
Cd4 Na3 Pb2 144.4(2) 9 36 ?
Cd1 Na3 Pb2 92.31(6) 11 36 ?
Pb1 Na3 Pb2 92.31(6) 11 36 ?
Cd1 Na3 Pb2 144.5(2) 9 36 ?
Pb1 Na3 Pb2 144.5(2) 9 36 ?
Pb1 Na3 Pb2 114.77(13) . 36 ?
Cd1 Na3 Pb2 114.77(13) . 36 ?
Cd2 Na3 Pb2 97.6(2) 41 36 ?
Pb2 Na3 Pb2 97.6(2) 41 36 ?
Cd2 Na3 Pb2 51.53(8) 19_554 36 ?
Pb2 Na3 Pb2 51.53(8) 19_554 36 ?
Pb2 Na3 Pb2 120.6(2) 9 36 ?
Cd2 Na3 Pb2 120.6(2) 9 36 ?
Na2 Na3 Cd2 60.28(11) 17 36 ?
Cd4 Na3 Cd2 50.51(4) 11 36 ?
Cd4 Na3 Cd2 144.4(2) 9 36 ?
Cd1 Na3 Cd2 92.31(6) 11 36 ?
Pb1 Na3 Cd2 92.31(6) 11 36 ?
Cd1 Na3 Cd2 144.5(2) 9 36 ?
Pb1 Na3 Cd2 144.5(2) 9 36 ?
Pb1 Na3 Cd2 114.77(13) . 36 ?
Cd1 Na3 Cd2 114.77(13) . 36 ?
Cd2 Na3 Cd2 97.6(2) 41 36 ?
Pb2 Na3 Cd2 97.6(2) 41 36 ?
Cd2 Na3 Cd2 51.53(8) 19_554 36 ?
Pb2 Na3 Cd2 51.53(8) 19_554 36 ?
Pb2 Na3 Cd2 120.6(2) 9 36 ?
Cd2 Na3 Cd2 120.6(2) 9 36 ?
Pb2 Na3 Cd2 0.00(3) 36 36 ?
Na2 Na3 Na1 110.3(2) 17 . ?
Cd4 Na3 Na1 149.1(3) 11 . ?
Cd4 Na3 Na1 60.63(5) 9 . ?
Cd1 Na3 Na1 99.9(2) 11 . ?
Pb1 Na3 Na1 99.9(2) 11 . ?
Cd1 Na3 Na1 56.73(13) 9 . ?
Pb1 Na3 Na1 56.73(13) 9 . ?
Pb1 Na3 Na1 56.67(14) . . ?
Cd1 Na3 Na1 56.67(14) . . ?
Cd2 Na3 Na1 57.71(14) 41 . ?
Pb2 Na3 Na1 57.71(14) 41 . ?
Cd2 Na3 Na1 99.7(2) 19_554 . ?
Pb2 Na3 Na1 99.7(2) 19_554 . ?
Pb2 Na3 Na1 58.14(12) 9 . ?
Cd2 Na3 Na1 58.14(12) 9 . ?
Pb2 Na3 Na1 151.2(2) 36 . ?
Cd2 Na3 Na1 151.2(2) 36 . ?
Na2 Na3 Na1 110.3(2) 17 26 ?
Cd4 Na3 Na1 60.63(5) 11 26 ?
Cd4 Na3 Na1 149.1(3) 9 26 ?
Cd1 Na3 Na1 56.73(13) 11 26 ?
Pb1 Na3 Na1 56.73(13) 11 26 ?
Cd1 Na3 Na1 99.9(2) 9 26 ?
Pb1 Na3 Na1 99.9(2) 9 26 ?
Pb1 Na3 Na1 56.67(14) . 26 ?
Cd1 Na3 Na1 56.67(14) . 26 ?
Cd2 Na3 Na1 99.7(2) 41 26 ?
Pb2 Na3 Na1 99.7(2) 41 26 ?
Cd2 Na3 Na1 57.71(14) 19_554 26 ?
Pb2 Na3 Na1 57.71(14) 19_554 26 ?
Pb2 Na3 Na1 151.2(2) 9 26 ?
Cd2 Na3 Na1 151.2(2) 9 26 ?
Pb2 Na3 Na1 58.14(12) 36 26 ?
Cd2 Na3 Na1 58.14(12) 36 26 ?
Na1 Na3 Na1 107.9(2) . 26 ?
Na2 Na3 Cd4 100.6(3) 17 . ?
Cd4 Na3 Cd4 118.54(13) 11 . ?
Cd4 Na3 Cd4 118.54(13) 9 . ?
Cd1 Na3 Cd4 94.1(2) 11 . ?
Pb1 Na3 Cd4 94.1(2) 11 . ?
Cd1 Na3 Cd4 94.1(2) 9 . ?
Pb1 Na3 Cd4 94.1(2) 9 . ?
Pb1 Na3 Cd4 46.64(10) . . ?
Cd1 Na3 Cd4 46.64(10) . . ?
Cd2 Na3 Cd4 49.85(10) 41 . ?
Pb2 Na3 Cd4 49.85(10) 41 . ?
Cd2 Na3 Cd4 49.85(10) 19_554 . ?
Pb2 Na3 Cd4 49.85(10) 19_554 . ?
Pb2 Na3 Cd4 95.46(14) 9 . ?
Cd2 Na3 Cd4 95.46(14) 9 . ?
Pb2 Na3 Cd4 95.46(14) 36 . ?
Cd2 Na3 Cd4 95.46(14) 36 . ?
Na1 Na3 Cd4 57.92(10) . . ?
Na1 Na3 Cd4 57.92(10) 26 . ?
Na2 Na3 Na3 112.6(2) 17 27 ?
Cd4 Na3 Na3 56.60(11) 11 27 ?
Cd4 Na3 Na3 56.60(11) 9 27 ?
Cd1 Na3 Na3 56.67(12) 11 27 ?
Pb1 Na3 Na3 56.67(12) 11 27 ?
Cd1 Na3 Na3 56.67(12) 9 27 ?
Pb1 Na3 Na3 56.67(12) 9 27 ?
Pb1 Na3 Na3 100.11(13) . 27 ?
Cd1 Na3 Na3 100.11(13) . 27 ?
Cd2 Na3 Na3 152.12(7) 41 27 ?
Pb2 Na3 Na3 152.12(7) 41 27 ?
Cd2 Na3 Na3 152.12(7) 19_554 27 ?
Pb2 Na3 Na3 152.12(7) 19_554 27 ?
Pb2 Na3 Na3 100.79(12) 9 27 ?
Cd2 Na3 Na3 100.79(12) 9 27 ?
Pb2 Na3 Na3 100.79(12) 36 27 ?
Cd2 Na3 Na3 100.79(12) 36 27 ?
Na1 Na3 Na3 107.75(13) . 27 ?
Na1 Na3 Na3 107.75(13) 26 27 ?
Cd4 Na3 Na3 146.75(12) . 27 ?
Na2 Na3 Pb3 56.7(2) 17 9 ?
Cd4 Na3 Pb3 91.9(2) 11 9 ?
Cd4 Na3 Pb3 52.78(9) 9 9 ?
Cd1 Na3 Pb3 118.0(2) 11 9 ?
Pb1 Na3 Pb3 118.0(2) 11 9 ?
Cd1 Na3 Pb3 97.46(14) 9 9 ?
Pb1 Na3 Pb3 97.46(14) 9 9 ?
Pb1 Na3 Pb3 149.8(2) . 9 ?
Cd1 Na3 Pb3 149.8(2) . 9 ?
Cd2 Na3 Pb3 96.70(14) 41 9 ?
Pb2 Na3 Pb3 96.70(14) 41 9 ?
Cd2 Na3 Pb3 116.7(2) 19_554 9 ?
Pb2 Na3 Pb3 116.7(2) 19_554 9 ?
Pb2 Na3 Pb3 52.63(9) 9 9 ?
Cd2 Na3 Pb3 52.63(9) 9 9 ?
Pb2 Na3 Pb3 93.2(2) 36 9 ?
Cd2 Na3 Pb3 93.2(2) 36 9 ?
Na1 Na3 Pb3 103.62(9) . 9 ?
Na1 Na3 Pb3 148.5(2) 26 9 ?
Cd4 Na3 Pb3 146.3(2) . 9 ?
Na3 Na3 Pb3 61.69(11) 27 9 ?
Na2 Na3 Pb3 56.7(2) 17 33_655 ?
Cd4 Na3 Pb3 52.78(9) 11 33_655 ?
Cd4 Na3 Pb3 91.9(2) 9 33_655 ?
Cd1 Na3 Pb3 97.46(14) 11 33_655 ?
Pb1 Na3 Pb3 97.46(14) 11 33_655 ?
Cd1 Na3 Pb3 118.0(2) 9 33_655 ?
Pb1 Na3 Pb3 118.0(2) 9 33_655 ?
Pb1 Na3 Pb3 149.8(2) . 33_655 ?
Cd1 Na3 Pb3 149.8(2) . 33_655 ?
Cd2 Na3 Pb3 116.7(2) 41 33_655 ?
Pb2 Na3 Pb3 116.7(2) 41 33_655 ?
Cd2 Na3 Pb3 96.70(14) 19_554 33_655 ?
Pb2 Na3 Pb3 96.70(14) 19_554 33_655 ?
Pb2 Na3 Pb3 93.2(2) 9 33_655 ?
Cd2 Na3 Pb3 93.2(2) 9 33_655 ?
Pb2 Na3 Pb3 52.63(9) 36 33_655 ?
Cd2 Na3 Pb3 52.63(9) 36 33_655 ?
Na1 Na3 Pb3 148.5(2) . 33_655 ?
Na1 Na3 Pb3 103.62(9) 26 33_655 ?
Cd4 Na3 Pb3 146.3(2) . 33_655 ?
Na3 Na3 Pb3 61.69(11) 27 33_655 ?
Pb3 Na3 Pb3 44.91(9) 9 33_655 ?

loop_
_geom_bond_atom_site_label_1
_geom_bond_atom_site_label_2
_geom_bond_distance
_geom_bond_site_symmetry_2
_geom_bond_publ_flag
Pb2 Cd4 2.9464(12) . ?
Pb2 Cd2 3.032(2) 27_565 ?
Pb2 Pb2 3.032(2) 27_565 ?
Pb2 Cd2 3.0395(9) 45 ?
Pb2 Pb2 3.0395(9) 45 ?
Pb2 Cd2 3.0396(9) 41 ?
Pb2 Pb2 3.0396(9) 41 ?
Pb2 Cd4 3.043(2) 45 ?
Pb2 Cd3 3.3243(11) . ?
Pb2 Pb3 3.3243(11) . ?
Pb2 Na2 3.440(6) 25 ?
Pb2 Na2 3.463(2) 21 ?
Pb2 Na1 3.479(4) 37 ?
Pb2 Na3 3.486(7) 45 ?
Pb2 Na3 3.507(4) 5 ?
Pb2 Na1 3.512(5) . ?
Cd2 Cd4 2.9464(12) . ?
Cd2 Cd2 3.032(2) 27_565 ?
Cd2 Pb2 3.032(2) 27_565 ?
Cd2 Cd2 3.0395(9) 45 ?
Cd2 Pb2 3.0395(9) 45 ?
Cd2 Cd2 3.0396(9) 41 ?
Cd2 Pb2 3.0396(9) 41 ?
Cd2 Cd4 3.043(2) 45 ?
Cd2 Cd3 3.3243(11) . ?
Cd2 Pb3 3.3243(11) . ?
Cd2 Na2 3.440(6) 25 ?
Cd2 Na2 3.463(2) 21 ?
Cd2 Na1 3.479(4) 37 ?
Cd2 Na3 3.486(7) 45 ?
Cd2 Na3 3.507(4) 5 ?
Cd2 Na1 3.512(5) . ?
Pb1 Cd4 2.835(2) . ?
Pb1 Cd1 3.031(2) 3 ?
Pb1 Pb1 3.031(2) 3 ?
Pb1 Cd1 3.0474(13) 11 ?
Pb1 Pb1 3.0474(13) 11 ?
Pb1 Cd1 3.0474(13) 9 ?
Pb1 Pb1 3.0474(13) 9 ?
Pb1 Pb1 3.0474(13) 31 ?
Pb1 Cd1 3.0474(13) 31 ?
Pb1 Pb1 3.0474(13) 5 ?
Pb1 Cd1 3.0474(13) 5 ?
Pb1 Na1 3.390(8) . ?
Pb1 Na1 3.390(8) 26 ?
Pb1 Na3 3.401(7) 5 ?
Pb1 Na3 3.401(7) 31 ?
Pb1 Na3 3.408(8) . ?
Cd1 Cd4 2.835(2) . ?
Cd1 Cd1 3.031(2) 3 ?
Cd1 Pb1 3.031(2) 3 ?
Cd1 Cd1 3.0474(13) 11 ?
Cd1 Pb1 3.0474(13) 11 ?
Cd1 Cd1 3.0474(13) 9 ?
Cd1 Pb1 3.0474(13) 9 ?
Cd1 Pb1 3.0474(13) 31 ?
Cd1 Cd1 3.0474(13) 31 ?
Cd1 Pb1 3.0474(13) 5 ?
Cd1 Cd1 3.0474(13) 5 ?
Cd1 Na1 3.390(8) . ?
Cd1 Na1 3.390(8) 26 ?
Cd1 Na3 3.401(7) 5 ?
Cd1 Na3 3.401(7) 31 ?
Cd1 Na3 3.408(8) . ?
Pb3 Cd3 3.010(3) 25_565 ?
Pb3 Pb3 3.010(3) 25_565 ?
Pb3 Cd4 3.297(2) . ?
Pb3 Cd4 3.297(2) 27_565 ?
Pb3 Na2 3.318(11) 25 ?
Pb3 Pb2 3.3242(11) 27_565 ?
Pb3 Cd2 3.3242(11) 27_565 ?
Pb3 Pb2 3.3242(11) 26 ?
Pb3 Cd2 3.3242(11) 26 ?
Pb3 Pb2 3.3242(11) 4_565 ?
Pb3 Cd2 3.3242(11) 4_565 ?
Pb3 Na2 3.511(10) 45_454 ?
Pb3 Na2 3.511(10) 21 ?
Pb3 Na3 3.940(7) 31 ?
Pb3 Na3 3.940(7) 7_565 ?
Pb3 Na3 3.940(7) 5 ?
Pb3 Na3 3.940(7) 29_565 ?
Cd3 Cd3 3.010(3) 25_565 ?
Cd3 Pb3 3.010(3) 25_565 ?
Cd3 Cd4 3.297(2) . ?
Cd3 Cd4 3.297(2) 27_565 ?
Cd3 Na2 3.318(11) 25 ?
Cd3 Pb2 3.3242(11) 27_565 ?
Cd3 Cd2 3.3242(11) 27_565 ?
Cd3 Pb2 3.3242(11) 26 ?
Cd3 Cd2 3.3242(11) 26 ?
Cd3 Pb2 3.3242(11) 4_565 ?
Cd3 Cd2 3.3242(11) 4_565 ?
Cd3 Na2 3.511(10) 45_454 ?
Cd3 Na2 3.511(10) 21 ?
Cd4 Cd2 2.9464(12) 26 ?
Cd4 Pb2 2.9464(12) 26 ?
Cd4 Cd2 3.043(2) 41 ?
Cd4 Pb2 3.043(2) 41 ?
Cd4 Cd2 3.043(2) 19_554 ?
Cd4 Pb2 3.043(2) 19_554 ?
Cd4 Na3 3.395(4) 31 ?
Cd4 Na3 3.395(4) 5 ?
Cd4 Na1 3.597(2) . ?
Cd4 Na1 3.598(2) 26 ?
Cd4 Na2 3.616(6) 25 ?
Cd4 Na3 3.718(8) . ?
Na1 Cd1 3.390(8) 5 ?
Na1 Pb1 3.390(8) 5 ?
Na1 Cd1 3.390(8) 9 ?
Na1 Pb1 3.390(8) 9 ?
Na1 Na1 3.46(2) 37 ?
Na1 Cd2 3.479(4) 45 ?
Na1 Pb2 3.479(4) 45 ?
Na1 Pb2 3.479(4) 37 ?
Na1 Cd2 3.479(4) 37 ?
Na1 Cd2 3.479(4) 41 ?
Na1 Pb2 3.479(4) 41 ?
Na1 Cd2 3.512(5) 5 ?
Na1 Pb2 3.512(5) 5 ?
Na1 Pb2 3.512(5) 9 ?
Na1 Cd2 3.512(5) 9 ?
Na1 Cd4 3.597(2) 5 ?
Na1 Cd4 3.597(2) 9 ?
Na1 Na3 3.712(6) 5 ?
Na1 Na3 3.712(6) 9 ?
Na1 Na3 3.712(6) . ?
Na2 Cd3 3.318(11) 25 ?
Na2 Pb3 3.318(11) 25 ?
Na2 Na3 3.387(8) 21_444 ?
Na2 Na3 3.387(8) 23_445 ?
Na2 Pb2 3.440(6) 2 ?
Na2 Cd2 3.440(6) 2 ?
Na2 Pb2 3.440(6) 28_545 ?
Na2 Cd2 3.440(6) 28_545 ?
Na2 Pb2 3.440(6) 3_545 ?
Na2 Cd2 3.440(6) 3_545 ?
Na2 Cd2 3.440(6) 25 ?
Na2 Pb2 3.440(6) 25 ?
Na2 Pb2 3.463(2) 44_444 ?
Na2 Cd2 3.463(2) 44_444 ?
Na2 Pb2 3.463(2) 43_445 ?
Na2 Cd2 3.463(2) 43_445 ?
Na2 Cd2 3.463(2) 18_445 ?
Na2 Pb2 3.463(2) 18_445 ?
Na2 Pb2 3.463(2) 17_444 ?
Na2 Cd2 3.463(2) 17_444 ?
Na2 Pb3 3.511(10) 41_445 ?
Na2 Cd3 3.511(10) 41_445 ?
Na2 Cd3 3.511(10) 17_444 ?
Na2 Pb3 3.511(10) 17_444 ?
Na2 Cd4 3.616(6) 25 ?
Na2 Cd4 3.616(6) 3_545 ?
Na3 Na2 3.387(8) 17 ?
Na3 Cd4 3.395(4) 11 ?
Na3 Cd4 3.395(4) 9 ?
Na3 Cd1 3.401(7) 11 ?
Na3 Pb1 3.401(7) 11 ?
Na3 Cd1 3.401(7) 9 ?
Na3 Pb1 3.401(7) 9 ?
Na3 Cd2 3.486(7) 41 ?
Na3 Pb2 3.486(7) 41 ?
Na3 Cd2 3.486(7) 19_554 ?
Na3 Pb2 3.486(7) 19_554 ?
Na3 Pb2 3.507(4) 9 ?
Na3 Cd2 3.507(4) 9 ?
Na3 Pb2 3.507(4) 36 ?
Na3 Cd2 3.507(4) 36 ?
Na3 Na1 3.712(6) 26 ?
Na3 Na3 3.74(2) 27 ?
Na3 Pb3 3.940(7) 9 ?
Na3 Pb3 3.940(7) 33_655 ?
